data_7707215
loop_
_publ_author_name
'Tatarin, Sergei V.'
'Kalle, Paulina'
'Taydakov, Ilya V.'
'Varaksina, Evgenia A.'
'Korshunov, Vladislav M.'
'Bezzubov, Stanislav I.'

_publ_section_title
;
 Sterically hindered phenanthroimidazole ligands drive the structural
 flexibility and facile ligand exchange in cyclometalated iridium(III)
 complexes.
;
_journal_issue 20
_journal_name_full 'Dalton transactions (Cambridge, England : 2003)'
_journal_page_first 6889
_journal_page_last 6900
_journal_paper_doi 10.1039/d1dt00820j
_journal_volume 50
_journal_year 2021
_chemical_formula_moiety 'C122 H72 Cl4 Ir2 N8 O4 S, 2(C2 H3 N)'
_chemical_formula_sum 'C126 H78 Cl4 Ir2 N10 O4 S'
_chemical_formula_weight 2354.24
_space_group_crystal_system triclinic
_space_group_IT_number 2
_space_group_name_Hall '-P 1'
_space_group_name_H-M_alt 'P -1'
_atom_sites_solution_hydrogens geom
_audit_creation_date 2021-03-10
_audit_creation_method
;
Olex2 1.3
(compiled Nov 21 2019 18:26:39 for OlexSys, GUI svn.r6003)
;
_audit_update_record
;
2021-03-10 deposited with the CCDC.	2021-04-27 downloaded from the CCDC.
;
_cell_angle_alpha 99.336(8)
_cell_angle_beta 101.460(9)
_cell_angle_gamma 102.695(8)
_cell_formula_units_Z 2
_cell_length_a 12.202(3)
_cell_length_b 20.438(5)
_cell_length_c 21.092(6)
_cell_measurement_reflns_used 3632
_cell_measurement_temperature 100.0
_cell_measurement_theta_max 24.06
_cell_measurement_theta_min 2.36
_cell_volume 4911(2)
_computing_cell_refinement 'APEX3 v.2017.3_0 (Bruker AXS, 2017)'
_computing_data_collection 'APEX3 v.2017.3_0 (Bruker AXS, 2017)'
_computing_data_reduction 'SAINT v8.38A (Bruker AXS, 2016)'
_computing_molecular_graphics 'Olex2 1.3 (Dolomanov et al., 2009)'
_computing_publication_material 'Olex2 1.3 (Dolomanov et al., 2009)'
_computing_structure_refinement 'SHELXL 2018/3 (Sheldrick, 2015)'
_computing_structure_solution 'SHELXT 2014/5 (Sheldrick, 2014)'
_diffrn_ambient_temperature 100.0
_diffrn_detector 'Bruker PHOTON III CMOS'
_diffrn_detector_area_resol_mean 10.4
_diffrn_detector_type 'CMOS sensor'
_diffrn_measured_fraction_theta_full 1.000
_diffrn_measured_fraction_theta_max 1.000
_diffrn_measurement_device '3-circle diffractometer'
_diffrn_measurement_device_type 'Bruker D8 Venture'
_diffrn_measurement_method \w-scan
_diffrn_radiation_monochromator 'focusing mirrors'
_diffrn_radiation_probe x-ray
_diffrn_radiation_type MoK\a
_diffrn_radiation_wavelength 0.71073
_diffrn_reflns_av_R_equivalents 0.1744
_diffrn_reflns_av_unetI/netI 0.1368
_diffrn_reflns_Laue_measured_fraction_full 1.000
_diffrn_reflns_Laue_measured_fraction_max 1.000
_diffrn_reflns_limit_h_max 14
_diffrn_reflns_limit_h_min -14
_diffrn_reflns_limit_k_max 24
_diffrn_reflns_limit_k_min -24
_diffrn_reflns_limit_l_max 25
_diffrn_reflns_limit_l_min -25
_diffrn_reflns_number 83962
_diffrn_reflns_point_group_measured_fraction_full 1.000
_diffrn_reflns_point_group_measured_fraction_max 1.000
_diffrn_reflns_theta_full 25.050
_diffrn_reflns_theta_max 25.050
_diffrn_reflns_theta_min 1.287
_diffrn_source 'microfocus sealed X-ray tube'
_diffrn_source_current 1.4
_diffrn_source_power 0.07
_diffrn_source_type 'Incoatec I\mS microsource'
_diffrn_source_voltage 50.0
_diffrn_standards_number 0
_exptl_absorpt_coefficient_mu 2.902
_exptl_absorpt_correction_T_max 0.7454
_exptl_absorpt_correction_T_min 0.5877
_exptl_absorpt_correction_type multi-scan
_exptl_absorpt_process_details
;
SADABS-2016/2 (Bruker,2016/2) was used for absorption correction.
wR2(int) was 0.1050 before and 0.0808 after correction.
The Ratio of minimum to maximum transmission is 0.7884.
The \l/2 correction factor is Not present.
;
_exptl_crystal_colour orange
_exptl_crystal_colour_primary orange
_exptl_crystal_density_diffrn 1.592
_exptl_crystal_description needle
_exptl_crystal_F_000 2348
_exptl_crystal_size_max 0.2
_exptl_crystal_size_mid 0.1
_exptl_crystal_size_min 0.02
_refine_diff_density_max 1.073
_refine_diff_density_min -1.277
_refine_diff_density_rms 0.149
_refine_ls_extinction_method none
_refine_ls_goodness_of_fit_ref 0.999
_refine_ls_hydrogen_treatment constr
_refine_ls_matrix_type full
_refine_ls_number_parameters 1224
_refine_ls_number_reflns 17415
_refine_ls_number_restraints 7
_refine_ls_restrained_S_all 0.999
_refine_ls_R_factor_all 0.1229
_refine_ls_R_factor_gt 0.0531
_refine_ls_shift/su_max 0.001
_refine_ls_shift/su_mean 0.000
_refine_ls_structure_factor_coef Fsqd
_refine_ls_weighting_details 'w=1/[\s^2^(Fo^2^)+(0.0272P)^2^] where P=(Fo^2^+2Fc^2^)/3'
_refine_ls_weighting_scheme calc
_refine_ls_wR_factor_gt 0.0922
_refine_ls_wR_factor_ref 0.1154
_reflns_Friedel_coverage 0.000
_reflns_number_gt 10170
_reflns_number_total 17415
_reflns_threshold_expression 'I > 2\s(I)'
_cod_data_source_file d1dt00820j2.cif
_cod_data_source_block st37h
_cod_depositor_comments
;
The following automatic conversions were performed:

data item '_diffrn_radiation_probe' value 'X-ray' was changed to
'x-ray' in accordance with the
/home/data/users/saulius/crontab/automatic-downloads/rss-feeds/RSC/lib/dictionaries/cif_core.dic
dictionary named 'cif_core.dic' version 2.4.2 last updated on
2011-04-26.

Automatic conversion script
Id: cif_fix_values 7556 2019-12-06 15:28:31Z antanas 

 Adding full bibliography for 7707205--7707218.cif.
;
_cod_database_code 7707215
_shelx_shelxl_version_number 2018/3
_shelx_space_group_comment
;
The symmetry employed for this shelxl refinement is uniquely defined
by the following loop, which should always be used as a source of
symmetry information in preference to the above space-group names.
They are only intended as comments.
;
_shelx_estimated_absorpt_t_max 0.944
_shelx_estimated_absorpt_t_min 0.594
_computing.bruker_data_scaling 'SADABS V2012/1 (Bruker AXS Inc.)'

_olex2_refinement_description
;
1. Fixed Uiso
 At 1.2 times of:
  All C(H) groups
 At 1.5 times of:
  All C(H,H,H) groups
2. Restrained distances
 N00H-C1E \\sim N00H-C20
 with sigma of 0.02
3. Uiso/Uaniso restraints and constraints
C20 \\sim C1G: within 2A with sigma of 0.01 and sigma for terminal atoms of
0.02 within 2A
Uanis(C1G) = Uanis(C23) = Uanis(C25) = Uanis(C24) = Uanis(C1F) = Uanis(C21) =
Uanis(C1E) = Uanis(C22) = Uanis(C1H) = Uanis(C1J) = Uanis(C1I)
Uanis(C0) = Uanis(C2) = Uanis(C5) = Uanis(C3) = Uanis(C4) = Uanis(C7) =
Uanis(C6) = Uanis(C8) = Uanis(C11) = Uanis(C9) = Uanis(C10) = Uanis(C1)
Uanis(C12) = Uanis(C15) = Uanis(C16) = Uanis(C17) = Uanis(C14) = Uanis(C13) =
Uanis(C18) = Uanis(C19) = Uanis(C1A) = Uanis(C1D) = Uanis(C1C) = Uanis(C1B)
4. Others
 Fixed Sof: C20(0.5) C1G(0.5) H1G(0.5) C23(0.5) H23(0.5) C25(0.5) H25(0.5)
 C24(0.5) H24(0.5) C1F(0.5) H1F(0.5) C21(0.5) H21(0.5) C1E(0.5) C22(0.5)
 H22(0.5) C1H(0.5) H1H(0.5) C1J(0.5) H1J(0.5) C1I(0.5) H1I(0.5) C0(0.5) C2(0.5)
 H2(0.5) C5(0.5) H5(0.5) C3(0.5) H3(0.5) C4(0.5) H4(0.5) C7(0.5) H7(0.5)
 C12(0.5) H12(0.5) C15(0.5) H15(0.5) C16(0.5) H16(0.5) C17(0.5) H17(0.5)
 C14(0.5) H14(0.5) C13(0.5) C6(0.5) C8(0.5) H8(0.5) C11(0.5) H11(0.5) C9(0.5)
 H9(0.5) C10(0.5) H10(0.5) C1(0.5) H1(0.5) C18(0.5) H18(0.5) C19(0.5) C1A(0.5)
 H1A(0.5) C1D(0.5) H1D(0.5) C1C(0.5) H1C(0.5) C1B(0.5) H1B(0.5)
5.a Aromatic/amide H refined with riding coordinates:
 C00R(H00R), C00X(H00X), C00Z(H00Z), C012(H012), C1G(H1G), C23(H23), C25(H25),
 C24(H24), C1F(H1F), C01A(H01A), C01C(H01C), C01H(H01H), C01I(H01I), C01J(H01J),
  C01L(H01L), C01M(H01M), C01P(H01P), C01Q(H01Q), C01R(H01R), C01S(H01S),
 C01U(H01U), C01W(H01W), C01Y(H01Y), C022(H022), C024(H024), C026(H026),
 C027(H027), C02A(H02A), C21(H21), C22(H22), C1H(H1H), C1J(H1J), C1I(H1I),
 C02D(H02D), C02E(H02E), C02F(H02F), C02I(H02I), C02K(H02K), C02M(H02M),
 C02O(H02O), C02P(H02P), C02Q(H02Q), C02R(H02R), C2(H2), C5(H5), C3(H3), C4(H4),
  C7(H7), C02V(H02V), C02W(H02W), C12(H12), C15(H15), C16(H16), C17(H17),
 C14(H14), C02Y(H02Y), C02Z(H02Z), C031(H031), C033(H033), C036(H036),
 C037(H037), C038(H038), C039(H039), C03A(H03A), C03B(H03B), C03C(H03C),
 C03D(H03D), C03I(H03I), C03K(H03K), C03M(H03M), C03O(H03O), C03Q(H03Q),
 C03T(H03T), C03V(H03V), C03W(H03W), C03Y(H03Y), C03Z(H03Z), C8(H8), C11(H11),
 C9(H9), C10(H10), C1(H1), C18(H18), C1A(H1A), C1D(H1D), C1C(H1C), C1B(H1B)
5.b Fitted hexagon refined as free rotating group:
 C20(C1G,C23,C25,C24,C1F), C21(C1E,C22,C1H,C1J,C1I), C0(C2,C5,C3,C4,C7),
 C12(C15,C16,C17,C14,C13), C6(C8,C11,C9,C10,C1), C18(C19,C1A,C1D,C1C,C1B)
5.c Idealised Me refined as rotating group:
 C03H(H03H,H03J,H03L), C03X(H03E,H03F,H03G)
;
_olex2_submission_special_instructions 'No special instructions were received'

loop_
_space_group_symop_operation_xyz
'x, y, z'
'-x, -y, -z'

loop_
_atom_site_label
_atom_site_type_symbol
_atom_site_fract_x
_atom_site_fract_y
_atom_site_fract_z
_atom_site_U_iso_or_equiv
_atom_site_adp_type
_atom_site_occupancy
_atom_site_site_symmetry_order
_atom_site_calc_flag
_atom_site_refinement_flags_posn
_atom_site_refinement_flags_adp
_atom_site_refinement_flags_occupancy
_atom_site_disorder_assembly
_atom_site_disorder_group
Ir01 Ir 0.30304(3) 0.59496(2) 0.74153(2) 0.02672(10) Uani 1 1 d . . . . .
Ir02 Ir 0.13053(3) 0.15433(2) 0.76683(2) 0.03226(11) Uani 1 1 d . . . . .
Cl03 Cl 0.73105(19) 0.75931(11) 0.71934(12) 0.0417(6) Uani 1 1 d . . . . .
Cl04 Cl 0.4878(2) 0.63228(12) 1.02071(11) 0.0453(6) Uani 1 1 d . . . . .
Cl05 Cl 0.4451(2) 0.19147(13) 1.01807(12) 0.0480(6) Uani 1 1 d . . . . .
S006 S 0.0937(2) 0.71420(12) 0.59273(14) 0.0461(7) Uani 1 1 d . . . . .
Cl07 Cl 0.0025(2) -0.14106(11) 0.68940(13) 0.0507(7) Uani 1 1 d . . . . .
O008 O 0.1632(5) 0.2574(3) 0.7379(3) 0.0308(14) Uani 1 1 d . . . . .
O009 O 0.2040(5) 0.6245(3) 0.6600(3) 0.0301(14) Uani 1 1 d . . . . .
O00A O -0.0102(5) 0.1857(3) 0.7071(3) 0.0340(15) Uani 1 1 d . . . . .
O00B O 0.1727(5) 0.4990(3) 0.7147(3) 0.0300(14) Uani 1 1 d . . . . .
N00C N 0.3898(5) 0.5296(3) 0.6984(3) 0.0250(16) Uani 1 1 d . . . . .
N00D N 0.0511(6) 0.1758(3) 0.8422(3) 0.0309(18) Uani 1 1 d . . . . .
N00E N 0.4576(6) 0.4380(3) 0.7096(3) 0.0276(17) Uani 1 1 d . . . . .
N00F N 0.2259(6) 0.7697(3) 0.8253(3) 0.0320(18) Uani 1 1 d . . . . .
N00G N 0.2305(6) 0.6618(3) 0.7948(3) 0.0294(17) Uani 1 1 d . . . . .
N00H N 0.3801(6) 0.1110(4) 0.6739(4) 0.0348(19) Uani 1 1 d D . . . .
N00I N 0.6902(7) 0.5602(4) 0.7195(4) 0.050(2) Uani 1 1 d . . . . .
N00J N -0.0840(6) 0.1387(3) 0.8929(4) 0.0331(18) Uani 1 1 d . . . . .
C00K C 0.3983(7) 0.7422(4) 0.7849(4) 0.027(2) Uani 1 1 d . . . . .
C00L C 0.2863(7) 0.7272(4) 0.8011(4) 0.026(2) Uani 1 1 d . . . . .
N00M N 0.2160(7) 0.1242(4) 0.6973(4) 0.0363(19) Uani 1 1 d . . . . .
C00N C 0.4535(7) 0.5235(4) 0.8116(4) 0.026(2) Uani 1 1 d . . . . .
C00O C -0.0502(7) 0.2111(4) 0.9123(5) 0.034(2) Uani 1 1 d . . . . .
C00P C 0.3609(7) 0.5119(4) 0.5723(4) 0.028(2) Uani 1 1 d . . . . .
C00Q C 0.4242(7) 0.6818(4) 0.7565(4) 0.029(2) Uani 1 1 d . . . . .
C00R C -0.1017(8) 0.3748(4) 0.9886(4) 0.036(2) Uani 1 1 d . . . . .
H00R H -0.071448 0.422660 0.992449 0.043 Uiso 1 1 calc R U . . .
C00S C 0.0993(7) 0.3047(4) 0.8970(4) 0.029(2) Uani 1 1 d . . . . .
C00T C 0.3647(7) 0.1381(4) 0.7953(5) 0.032(2) Uani 1 1 d . . . . .
C00U C 0.4256(7) 0.4352(4) 0.6423(4) 0.028(2) Uani 1 1 d . . . . .
C00V C 0.0202(7) 0.4062(4) 0.6527(4) 0.031(2) Uani 1 1 d . . . . .
C00W C 0.4370(7) 0.4952(4) 0.7415(4) 0.028(2) Uani 1 1 d . . . . .
C00X C 0.3025(8) 0.1675(4) 0.8956(4) 0.033(2) Uani 1 1 d . . . . .
H00X H 0.244563 0.175216 0.917912 0.039 Uiso 1 1 calc R U . . .
C00Y C 0.0449(7) 0.6256(4) 0.5778(4) 0.029(2) Uani 1 1 d . . . . .
C00Z C 0.6249(8) 0.3957(4) 0.7493(4) 0.035(2) Uani 1 1 d . . . . .
H00Z H 0.669638 0.425367 0.728219 0.042 Uiso 1 1 calc R U . . .
C010 C 0.0488(7) 0.6068(4) 0.8309(4) 0.031(2) Uani 1 1 d . . . . .
C011 C 0.1057(8) 0.5892(4) 0.6226(4) 0.031(2) Uani 1 1 d . . . . .
C012 C 0.4417(8) 0.3482(4) 0.7729(4) 0.032(2) Uani 1 1 d . . . . .
H012 H 0.361380 0.345300 0.766980 0.038 Uiso 1 1 calc R U . . .
C013 C 0.0085(7) 0.2919(4) 0.6726(4) 0.031(2) Uani 1 1 d . . . . .
C014 C 0.0869(8) 0.4798(4) 0.6638(5) 0.033(2) Uani 1 1 d . . . . .
C015 C 0.3627(7) 0.4639(4) 0.5158(4) 0.032(2) Uani 1 1 d . . . . .
C016 C -0.0968(8) 0.2558(4) 0.9517(4) 0.036(2) Uani 1 1 d . . . . .
C017 C 0.3858(7) 0.4932(4) 0.6357(4) 0.029(2) Uani 1 1 d . . . . .
C20 C 0.5012(10) 0.1107(15) 0.6850(18) 0.036(4) Uani 0.5 1 d DG U P A 2
C1G C 0.5246(10) 0.0478(12) 0.6892(16) 0.0520(18) Uani 0.5 1 d G U P A 2
H1G H 0.462780 0.007992 0.682558 0.062 Uiso 0.5 1 calc R U P A 2
C23 C 0.6385(13) 0.0431(8) 0.7031(12) 0.0520(18) Uani 0.5 1 d G . P A 2
H23 H 0.654517 0.000115 0.705917 0.062 Uiso 0.5 1 calc R U P A 2
C25 C 0.7290(8) 0.1014(7) 0.7127(11) 0.0520(18) Uani 0.5 1 d G . P A 2
H25 H 0.806851 0.098181 0.722217 0.062 Uiso 0.5 1 calc R U P A 2
C24 C 0.7056(13) 0.1643(7) 0.7085(13) 0.0520(18) Uani 0.5 1 d G . P A 2
H24 H 0.767449 0.204124 0.715160 0.062 Uiso 0.5 1 calc R U P A 2
C1F C 0.5917(16) 0.1690(11) 0.6947(16) 0.0520(18) Uani 0.5 1 d G . P A 2
H1F H 0.575713 0.212002 0.691800 0.062 Uiso 0.5 1 calc R U P A 2
C019 C 0.3945(7) 0.5751(4) 0.8229(4) 0.031(2) Uani 1 1 d . . . . .
C01A C 0.0612(8) 0.5382(4) 0.8221(4) 0.039(2) Uani 1 1 d . . . . .
H01A H 0.123430 0.527146 0.805615 0.046 Uiso 1 1 calc R U . . .
C01B C 0.1259(7) 0.7291(4) 0.8362(4) 0.033(2) Uani 1 1 d . . . . .
C01C C 0.6741(8) 0.3541(4) 0.7862(5) 0.041(2) Uani 1 1 d . . . . .
H01C H 0.753083 0.354555 0.789410 0.049 Uiso 1 1 calc R U . . .
C01D C 0.0372(7) 0.2334(4) 0.8827(4) 0.028(2) Uani 1 1 d . . . . .
C01E C 0.0558(8) 0.0590(4) 0.7715(4) 0.035(2) Uani 1 1 d . . . . .
C01F C 0.3859(7) 0.3979(5) 0.5222(5) 0.035(2) Uani 1 1 d . . . . .
C01G C 0.4217(7) 0.3825(4) 0.5860(4) 0.030(2) Uani 1 1 d . . . . .
C01H C 0.0688(7) 0.3606(4) 0.6843(4) 0.030(2) Uani 1 1 d . . . . .
H01H H 0.143417 0.376543 0.713957 0.036 Uiso 1 1 calc R U . . .
C01I C 0.3408(7) 0.5752(4) 0.5654(4) 0.032(2) Uani 1 1 d . . . . .
H01I H 0.339999 0.607064 0.603420 0.038 Uiso 1 1 calc R U . . .
C01J C 0.4432(7) 0.3192(4) 0.5908(5) 0.038(2) Uani 1 1 d . . . . .
H01J H 0.466733 0.309480 0.633204 0.045 Uiso 1 1 calc R U . . .
C01K C 0.0328(7) 0.7480(4) 0.8599(4) 0.030(2) Uani 1 1 d . . . . .
C01L C 0.4056(7) 0.6079(4) 0.8884(4) 0.030(2) Uani 1 1 d . . . . .
H01L H 0.364742 0.641458 0.897672 0.036 Uiso 1 1 calc R U . . .
C01M C -0.1957(8) 0.3536(5) 1.0121(5) 0.043(3) Uani 1 1 d . . . . .
H01M H -0.230024 0.386072 1.032580 0.051 Uiso 1 1 calc R U . . .
C01N C 0.3263(8) 0.1239(4) 0.7238(5) 0.038(2) Uani 1 1 d . . . . .
C01O C 0.4772(7) 0.5909(4) 0.9399(4) 0.028(2) Uani 1 1 d . . . . .
C01P C -0.2415(8) 0.2835(5) 1.0059(5) 0.042(2) Uani 1 1 d . . . . .
H01P H -0.308555 0.268234 1.021500 0.050 Uiso 1 1 calc R U . . .
C01Q C 0.4779(7) 0.8070(4) 0.7962(4) 0.035(2) Uani 1 1 d . . . . .
H01Q H 0.460328 0.847016 0.816800 0.042 Uiso 1 1 calc R U . . .
C01R C -0.1212(7) 0.5693(5) 0.8712(4) 0.041(2) Uani 1 1 d . . . . .
H01R H -0.184939 0.578473 0.887203 0.049 Uiso 1 1 calc R U . . .
C01S C 0.2013(8) 0.3268(4) 0.8770(4) 0.037(2) Uani 1 1 d . . . . .
H01S H 0.231067 0.294269 0.852962 0.044 Uiso 1 1 calc R U . . .
C01T C 0.2214(10) 0.0937(5) 0.4973(5) 0.046(3) Uani 1 1 d . . . . .
C01U C 0.2597(8) 0.3964(4) 0.8922(4) 0.041(2) Uani 1 1 d . . . . .
H01U H 0.327423 0.411843 0.877225 0.049 Uiso 1 1 calc R U . . .
C01V C 0.3015(8) 0.1020(4) 0.6143(5) 0.037(2) Uani 1 1 d . . . . .
C01W C 0.4932(8) 0.3078(4) 0.8105(4) 0.036(2) Uani 1 1 d . . . . .
H01W H 0.448129 0.277435 0.830804 0.043 Uiso 1 1 calc R U . . .
C01X C 0.1990(8) 0.1083(4) 0.6297(5) 0.040(2) Uani 1 1 d . . . . .
C01Y C -0.0520(7) 0.6014(4) 0.5266(4) 0.034(2) Uani 1 1 d . . . . .
H01Y H -0.092839 0.554374 0.511194 0.041 Uiso 1 1 calc R U . . .
C01Z C -0.0212(7) 0.0533(4) 0.8135(4) 0.033(2) Uani 1 1 d . . . . .
C020 C -0.0192(7) 0.1210(4) 0.8510(4) 0.033(2) Uani 1 1 d . . . . .
C021 C 0.2783(8) 0.1517(4) 0.8264(5) 0.037(2) Uani 1 1 d . . . . .
C022 C -0.0982(8) 0.2677(5) 0.6289(5) 0.043(3) Uani 1 1 d . . . . .
H022 H -0.137319 0.220329 0.619729 0.051 Uiso 1 1 calc R U . . .
C023 C 0.0939(9) 0.0977(4) 0.5777(5) 0.040(2) Uani 1 1 d . . . . .
C024 C 0.5303(7) 0.6892(4) 0.7380(4) 0.033(2) Uani 1 1 d . . . . .
H024 H 0.550333 0.649641 0.718465 0.040 Uiso 1 1 calc R U . . .
C025 C 0.4151(8) 0.1716(4) 0.9314(4) 0.034(2) Uani 1 1 d . . . . .
C026 C 0.4748(8) 0.1419(4) 0.8320(5) 0.041(2) Uani 1 1 d . . . . .
H026 H 0.532725 0.133215 0.810043 0.049 Uiso 1 1 calc R U . . .
C027 C -0.1921(8) 0.2364(5) 0.9779(5) 0.041(2) Uani 1 1 d . . . . .
H027 H -0.223349 0.189115 0.976116 0.050 Uiso 1 1 calc R U . . .
C028 C 0.0582(8) 0.2439(4) 0.7071(4) 0.032(2) Uani 1 1 d . . . . .
C029 C -0.0525(8) 0.6933(5) 0.8687(4) 0.036(2) Uani 1 1 d . . . . .
C02A C 0.3437(7) 0.4830(5) 0.4535(4) 0.034(2) Uani 1 1 d . . . . .
H02A H 0.344559 0.452173 0.414828 0.041 Uiso 1 1 calc R U . . .
C02B C -0.0463(8) 0.3285(5) 0.9584(4) 0.038(2) Uani 1 1 d . . . . .
C21 C 0.5735(16) 0.1746(13) 0.6910(18) 0.0520(18) Uani 0.5 1 d G . P A 1
H21 H 0.543968 0.213628 0.688278 0.062 Uiso 0.5 1 calc R U P A 1
C1E C 0.4983(9) 0.1108(15) 0.685(2) 0.0520(18) Uani 0.5 1 d DG . P A 1
C22 C 0.5414(12) 0.0536(12) 0.6888(17) 0.0520(18) Uani 0.5 1 d G . P A 1
H22 H 0.490006 0.010032 0.684631 0.062 Uiso 0.5 1 calc R U P A 1
C1H C 0.6598(13) 0.0603(7) 0.6989(12) 0.0520(18) Uani 0.5 1 d G . P A 1
H1H H 0.689291 0.021287 0.701631 0.062 Uiso 0.5 1 calc R U P A 1
C1J C 0.7350(8) 0.1241(7) 0.7051(11) 0.0520(18) Uani 0.5 1 d G . P A 1
H1J H 0.815916 0.128712 0.711954 0.062 Uiso 0.5 1 calc R U P A 1
C1I C 0.6918(15) 0.1813(8) 0.7011(13) 0.0520(18) Uani 0.5 1 d G . P A 1
H1I H 0.743257 0.224884 0.705279 0.062 Uiso 0.5 1 calc R U P A 1
C02D C 0.5000(8) 0.1585(4) 0.9005(5) 0.040(2) Uani 1 1 d . . . . .
H02D H 0.574879 0.160820 0.925962 0.048 Uiso 1 1 calc R U . . .
C02E C 0.3223(8) 0.5921(5) 0.5053(5) 0.039(2) Uani 1 1 d . . . . .
H02E H 0.308201 0.635322 0.501310 0.047 Uiso 1 1 calc R U . . .
C02F C 0.2165(7) 0.4424(5) 0.9296(5) 0.039(2) Uani 1 1 d . . . . .
H02F H 0.254437 0.490005 0.939381 0.047 Uiso 1 1 calc R U . . .
C02G C 0.0576(8) 0.3519(4) 0.9355(4) 0.037(2) Uani 1 1 d . . . . .
N02H N 0.3393(8) 0.8897(5) 0.6436(5) 0.076(3) Uani 1 1 d . . . . .
C02I C -0.0814(8) -0.0692(4) 0.7770(5) 0.037(2) Uani 1 1 d . . . . .
H02I H -0.128527 -0.112721 0.777383 0.044 Uiso 1 1 calc R U . . .
C02J C 0.1324(7) 0.6629(4) 0.8191(4) 0.032(2) Uani 1 1 d . . . . .
C02K C 0.5254(7) 0.5076(4) 0.8646(4) 0.035(2) Uani 1 1 d . . . . .
H02K H 0.565771 0.473636 0.856126 0.042 Uiso 1 1 calc R U . . .
C02L C 0.3645(10) 0.8387(6) 0.6296(6) 0.054(3) Uani 1 1 d . . . . .
C02M C 0.0186(8) 0.8155(5) 0.8728(4) 0.039(2) Uani 1 1 d . . . . .
H02M H 0.075262 0.852296 0.866359 0.047 Uiso 1 1 calc R U . . .
C02N C -0.0428(8) 0.6233(5) 0.8572(4) 0.038(2) Uani 1 1 d . . . . .
C02O C 0.4306(8) 0.2699(4) 0.5342(5) 0.042(3) Uani 1 1 d . . . . .
H02O H 0.448730 0.227537 0.537920 0.051 Uiso 1 1 calc R U . . .
C02P C 0.6091(8) 0.3121(4) 0.8182(5) 0.041(3) Uani 1 1 d . . . . .
H02P H 0.644869 0.286199 0.845474 0.049 Uiso 1 1 calc R U . . .
C02Q C -0.0182(8) 0.4887(4) 0.8377(4) 0.038(2) Uani 1 1 d . . . . .
H02Q H -0.011108 0.442852 0.831468 0.046 Uiso 1 1 calc R U . . .
C02R C 0.3737(7) 0.3456(5) 0.4674(4) 0.039(2) Uani 1 1 d . . . . .
H02R H 0.351878 0.354208 0.424296 0.047 Uiso 1 1 calc R U . . .
C02S C 0.5096(7) 0.3924(4) 0.7443(4) 0.025(2) Uani 1 1 d . . . . .
C02T C 0.1099(10) 0.0935(5) 0.5125(5) 0.049(3) Uani 1 1 d . . . . .
C0 C 0.266(2) 0.8418(5) 0.8390(11) 0.0545(19) Uani 0.5 1 d G . P B 2
C2 C 0.2551(18) 0.8697(7) 0.7830(8) 0.0545(19) Uani 0.5 1 d G . P B 2
H2 H 0.224626 0.840481 0.740232 0.065 Uiso 0.5 1 calc R U P B 2
C5 C 0.2887(16) 0.9405(7) 0.7894(7) 0.0545(19) Uani 0.5 1 d G . P B 2
H5 H 0.281168 0.959624 0.751125 0.065 Uiso 0.5 1 calc R U P B 2
C3 C 0.3334(15) 0.9833(5) 0.8520(8) 0.0545(19) Uani 0.5 1 d G . P B 2
H3 H 0.356353 1.031699 0.856374 0.065 Uiso 0.5 1 calc R U P B 2
C4 C 0.3445(15) 0.9554(7) 0.9080(7) 0.0545(19) Uani 0.5 1 d G . P B 2
H4 H 0.374996 0.984631 0.950730 0.065 Uiso 0.5 1 calc R U P B 2
C7 C 0.3109(18) 0.8846(7) 0.9015(9) 0.0545(19) Uani 0.5 1 d G . P B 2
H7 H 0.318454 0.865487 0.939838 0.065 Uiso 0.5 1 calc R U P B 2
C02V C -0.0904(8) 0.3804(4) 0.6096(5) 0.047(3) Uani 1 1 d . . . . .
H02V H -0.125767 0.410415 0.587860 0.056 Uiso 1 1 calc R U . . .
C02W C 0.5810(8) 0.8126(4) 0.7775(5) 0.039(2) Uani 1 1 d . . . . .
H02W H 0.634550 0.856141 0.784546 0.047 Uiso 1 1 calc R U . . .
C12 C -0.1409(11) 0.0542(10) 0.9614(12) 0.0485(16) Uani 0.5 1 d G . P C 2
H12 H -0.066529 0.067840 0.991222 0.058 Uiso 0.5 1 calc R U P C 2
C15 C -0.2247(11) -0.0011(9) 0.9675(9) 0.0485(16) Uani 0.5 1 d G . P C 2
H15 H -0.207659 -0.025252 1.001524 0.058 Uiso 0.5 1 calc R U P C 2
C16 C -0.3336(11) -0.0211(8) 0.9238(9) 0.0485(16) Uani 0.5 1 d G . P C 2
H16 H -0.390883 -0.058877 0.928030 0.058 Uiso 0.5 1 calc R U P C 2
C17 C -0.3586(14) 0.0142(9) 0.8741(9) 0.0485(16) Uani 0.5 1 d G . P C 2
H17 H -0.432977 0.000589 0.844234 0.058 Uiso 0.5 1 calc R U P C 2
C14 C -0.275(2) 0.0695(11) 0.8680(12) 0.0485(16) Uani 0.5 1 d G . P C 2
H14 H -0.291849 0.093681 0.833930 0.058 Uiso 0.5 1 calc R U P C 2
C13 C -0.1659(18) 0.0895(11) 0.9116(14) 0.0485(16) Uani 0.5 1 d G . P C 2
C02Y C -0.0171(9) 0.0888(4) 0.5899(5) 0.049(3) Uani 1 1 d . . . . .
H02Y H -0.026578 0.088490 0.633456 0.059 Uiso 1 1 calc R U . . .
C02Z C -0.1085(8) 0.5041(5) 0.8625(5) 0.046(3) Uani 1 1 d . . . . .
H02Z H -0.161979 0.468983 0.873553 0.055 Uiso 1 1 calc R U . . .
C030 C 0.7707(9) 0.5911(5) 0.7083(5) 0.043(3) Uani 1 1 d . . . . .
C031 C 0.5376(7) 0.5411(4) 0.9291(4) 0.034(2) Uani 1 1 d . . . . .
H031 H 0.585816 0.530545 0.965169 0.041 Uiso 1 1 calc R U . . .
C032 C -0.0071(8) -0.0642(4) 0.7374(5) 0.044(3) Uani 1 1 d . . . . .
C033 C 0.0508(7) 0.5211(4) 0.6211(4) 0.034(2) Uani 1 1 d . . . . .
H033 H -0.018480 0.500518 0.587489 0.041 Uiso 1 1 calc R U . . .
C034 C 0.6050(7) 0.7528(4) 0.7478(4) 0.032(2) Uani 1 1 d . . . . .
C036 C -0.1485(8) 0.3118(5) 0.5984(5) 0.050(3) Uani 1 1 d . . . . .
H036 H -0.223643 0.295236 0.569444 0.060 Uiso 1 1 calc R U . . .
C037 C 0.0636(8) -0.0019(4) 0.7335(4) 0.036(2) Uani 1 1 d . . . . .
H037 H 0.115821 -0.000920 0.705513 0.044 Uiso 1 1 calc R U . . .
C038 C -0.0883(7) -0.0107(4) 0.8168(5) 0.042(3) Uani 1 1 d . . . . .
H038 H -0.137955 -0.013627 0.846234 0.051 Uiso 1 1 calc R U . . .
C039 C 0.1210(8) 0.4210(5) 0.9528(5) 0.042(2) Uani 1 1 d . . . . .
H039 H 0.097079 0.453344 0.980946 0.050 Uiso 1 1 calc R U . . .
C03A C 0.3917(8) 0.2827(5) 0.4728(5) 0.043(3) Uani 1 1 d . . . . .
H03A H 0.377280 0.247839 0.434151 0.051 Uiso 1 1 calc R U . . .
C03B C -0.1596(8) 0.7758(5) 0.9036(5) 0.045(3) Uani 1 1 d . . . . .
H03B H -0.224449 0.784694 0.918598 0.054 Uiso 1 1 calc R U . . .
C03C C -0.0840(8) 0.6561(5) 0.4994(5) 0.042(2) Uani 1 1 d . . . . .
H03C H -0.147650 0.648675 0.462464 0.050 Uiso 1 1 calc R U . . .
C03D C 0.3242(8) 0.5455(5) 0.4490(5) 0.045(3) Uani 1 1 d . . . . .
H03D H 0.311676 0.557710 0.407066 0.053 Uiso 1 1 calc R U . . .
C03H C 0.3961(9) 0.7770(5) 0.6136(5) 0.058(3) Uani 1 1 d . . . . .
H03H H 0.385826 0.764167 0.565577 0.087 Uiso 1 1 calc R U . . .
H03J H 0.347154 0.740594 0.628317 0.087 Uiso 1 1 calc R U . . .
H03L H 0.477468 0.783344 0.635846 0.087 Uiso 1 1 calc R U . . .
C03I C -0.1469(8) 0.7094(5) 0.8906(5) 0.046(3) Uani 1 1 d . . . . .
H03I H -0.204673 0.673134 0.896865 0.056 Uiso 1 1 calc R U . . .
C03K C -0.0749(8) 0.8294(5) 0.8942(5) 0.048(3) Uani 1 1 d . . . . .
H03K H -0.082029 0.875156 0.902565 0.058 Uiso 1 1 calc R U . . .
C03M C -0.1004(11) 0.0782(5) 0.4747(6) 0.061(3) Uani 1 1 d . . . . .
H03M H -0.166307 0.072888 0.439746 0.073 Uiso 1 1 calc R U . . .
C03O C 0.2391(12) 0.0928(5) 0.4340(6) 0.066(3) Uani 1 1 d . . . . .
H03O H 0.177058 0.095243 0.400004 0.080 Uiso 1 1 calc R U . . .
C03P C 0.3168(10) 0.0913(5) 0.5468(5) 0.052(3) Uani 1 1 d . . . . .
C03Q C 0.4201(10) 0.0834(5) 0.5303(5) 0.057(3) Uani 1 1 d . . . . .
H03Q H 0.482215 0.078945 0.563103 0.068 Uiso 1 1 calc R U . . .
C03T C -0.0166(8) 0.7188(5) 0.5304(5) 0.052(3) Uani 1 1 d . . . . .
H03T H -0.028430 0.760424 0.519358 0.063 Uiso 1 1 calc R U . . .
C03V C 0.4306(14) 0.0822(5) 0.4659(6) 0.078(5) Uani 1 1 d . . . . .
H03V H 0.500269 0.077015 0.454618 0.094 Uiso 1 1 calc R U . . .
C03W C 0.0101(11) 0.0840(5) 0.4618(6) 0.062(3) Uani 1 1 d . . . . .
H03W H 0.017267 0.081322 0.417503 0.075 Uiso 1 1 calc R U . . .
C03X C 0.8741(8) 0.6315(5) 0.6922(5) 0.055(3) Uani 1 1 d . . . . .
H03E H 0.851532 0.642526 0.648819 0.082 Uiso 1 1 calc R U . . .
H03F H 0.931229 0.604519 0.691226 0.082 Uiso 1 1 calc R U . . .
H03G H 0.907969 0.674055 0.726039 0.082 Uiso 1 1 calc R U . . .
C03Y C -0.1112(10) 0.0805(5) 0.5391(5) 0.054(3) Uani 1 1 d . . . . .
H03Y H -0.185392 0.076272 0.548022 0.064 Uiso 1 1 calc R U . . .
C03Z C 0.3404(14) 0.0885(5) 0.4180(6) 0.077(5) Uani 1 1 d . . . . .
H03Z H 0.349012 0.089748 0.374447 0.092 Uiso 1 1 calc R U . . .
C6 C 0.267(2) 0.8431(5) 0.8432(11) 0.0545(19) Uani 0.5 1 d G . P B 1
C8 C 0.2570(17) 0.8864(7) 0.7992(8) 0.0545(19) Uani 0.5 1 d G . P B 1
H8 H 0.218757 0.867925 0.753842 0.065 Uiso 0.5 1 calc R U P B 1
C11 C 0.3035(15) 0.9569(7) 0.8214(7) 0.0545(19) Uani 0.5 1 d G . P B 1
H11 H 0.297055 0.986547 0.791321 0.065 Uiso 0.5 1 calc R U P B 1
C9 C 0.3595(14) 0.9840(5) 0.8877(8) 0.0545(19) Uani 0.5 1 d G . P B 1
H9 H 0.391326 1.032140 0.902943 0.065 Uiso 0.5 1 calc R U P B 1
C10 C 0.3690(15) 0.9406(7) 0.9318(7) 0.0545(19) Uani 0.5 1 d G . P B 1
H10 H 0.407300 0.959112 0.977088 0.065 Uiso 0.5 1 calc R U P B 1
C1 C 0.3225(19) 0.8701(7) 0.9095(10) 0.0545(19) Uani 0.5 1 d G . P B 1
H1 H 0.329003 0.840490 0.939610 0.065 Uiso 0.5 1 calc R U P B 1
C18 C -0.1154(12) 0.0615(10) 0.9638(12) 0.0485(16) Uani 0.5 1 d G . P C 1
H18 H -0.037001 0.081071 0.987576 0.058 Uiso 0.5 1 calc R U P C 1
C19 C -0.1643(18) 0.0899(11) 0.9132(14) 0.0485(16) Uani 0.5 1 d G . P C 1
C1A C -0.2790(19) 0.0613(10) 0.8784(11) 0.0485(16) Uani 0.5 1 d G . P C 1
H1A H -0.312485 0.080696 0.843798 0.058 Uiso 0.5 1 calc R U P C 1
C1D C -0.3448(13) 0.0043(9) 0.8942(9) 0.0485(16) Uani 0.5 1 d G . P C 1
H1D H -0.423159 -0.015215 0.870397 0.058 Uiso 0.5 1 calc R U P C 1
C1C C -0.2958(11) -0.0240(7) 0.9448(9) 0.0485(16) Uani 0.5 1 d G . P C 1
H1C H -0.340755 -0.062985 0.955586 0.058 Uiso 0.5 1 calc R U P C 1
C1B C -0.1811(11) 0.0046(9) 0.9796(9) 0.0485(16) Uani 0.5 1 d G . P C 1
H1B H -0.147677 -0.014843 1.014176 0.058 Uiso 0.5 1 calc R U P C 1

loop_
_atom_site_aniso_label
_atom_site_aniso_U_11
_atom_site_aniso_U_22
_atom_site_aniso_U_33
_atom_site_aniso_U_23
_atom_site_aniso_U_13
_atom_site_aniso_U_12
Ir01 0.0281(2) 0.01897(18) 0.0286(2) 0.00318(15) 0.00563(17) -0.00057(15)
Ir02 0.0309(2) 0.01957(19) 0.0437(3) 0.00233(17) 0.01217(19) 0.00184(16)
Cl03 0.0360(13) 0.0309(12) 0.0503(15) -0.0035(11) 0.0180(12) -0.0053(10)
Cl04 0.0656(17) 0.0397(14) 0.0276(13) 0.0013(11) 0.0062(12) 0.0168(13)
Cl05 0.0492(15) 0.0491(15) 0.0468(16) 0.0141(13) 0.0163(13) 0.0079(12)
S006 0.0460(16) 0.0265(13) 0.0608(18) 0.0138(12) 0.0050(14) 0.0033(12)
Cl07 0.0560(16) 0.0261(12) 0.0655(18) -0.0032(12) 0.0241(14) 0.0025(11)
O008 0.032(4) 0.016(3) 0.042(4) 0.004(3) 0.010(3) 0.001(3)
O009 0.033(4) 0.023(3) 0.032(4) 0.007(3) 0.007(3) 0.004(3)
O00A 0.034(4) 0.021(3) 0.044(4) 0.005(3) 0.009(3) 0.005(3)
O00B 0.031(3) 0.021(3) 0.036(4) 0.002(3) 0.009(3) 0.003(3)
N00C 0.026(4) 0.021(4) 0.027(4) 0.006(3) 0.008(3) 0.001(3)
N00D 0.031(4) 0.025(4) 0.041(5) 0.004(3) 0.021(4) 0.007(3)
N00E 0.031(4) 0.021(4) 0.030(4) 0.001(3) 0.014(3) -0.001(3)
N00F 0.029(4) 0.021(4) 0.042(5) 0.005(3) 0.011(4) -0.001(3)
N00G 0.036(4) 0.020(4) 0.029(4) 0.005(3) 0.010(4) 0.000(3)
N00H 0.040(5) 0.033(4) 0.031(5) 0.002(4) 0.011(4) 0.009(4)
N00I 0.052(6) 0.049(5) 0.043(5) 0.013(4) 0.010(5) 0.001(5)
N00J 0.035(4) 0.017(4) 0.050(5) 0.007(3) 0.019(4) 0.005(3)
C00K 0.028(5) 0.022(5) 0.028(5) 0.006(4) 0.006(4) 0.002(4)
C00L 0.029(5) 0.020(4) 0.031(5) 0.006(4) 0.011(4) 0.004(4)
N00M 0.044(5) 0.030(4) 0.032(5) -0.006(4) 0.016(4) 0.006(4)
C00N 0.035(5) 0.017(4) 0.024(5) 0.007(4) 0.010(4) -0.003(4)
C00O 0.028(5) 0.018(4) 0.051(6) 0.006(4) 0.010(5) -0.001(4)
C00P 0.026(5) 0.028(5) 0.025(5) 0.005(4) 0.004(4) -0.003(4)
C00Q 0.035(5) 0.027(5) 0.017(5) 0.001(4) -0.003(4) 0.004(4)
C00R 0.044(6) 0.017(4) 0.044(6) -0.002(4) 0.016(5) 0.005(4)
C00S 0.032(5) 0.024(5) 0.030(5) 0.005(4) 0.010(4) 0.002(4)
C00T 0.027(5) 0.022(5) 0.048(6) 0.007(4) 0.015(5) 0.004(4)
C00U 0.013(4) 0.032(5) 0.033(5) 0.003(4) 0.004(4) -0.002(4)
C00V 0.030(5) 0.027(5) 0.027(5) 0.001(4) 0.001(4) -0.001(4)
C00W 0.023(5) 0.026(5) 0.026(5) 0.004(4) -0.001(4) -0.005(4)
C00X 0.032(5) 0.021(5) 0.039(6) 0.001(4) 0.007(5) -0.001(4)
C00Y 0.026(5) 0.036(5) 0.030(5) 0.017(4) 0.013(4) 0.007(4)
C00Z 0.041(6) 0.031(5) 0.026(5) 0.005(4) 0.003(4) 0.000(4)
C010 0.027(5) 0.030(5) 0.032(5) 0.008(4) 0.007(4) -0.004(4)
C011 0.036(5) 0.028(5) 0.034(5) 0.009(4) 0.015(5) 0.011(4)
C012 0.040(5) 0.018(4) 0.029(5) -0.005(4) 0.004(4) 0.002(4)
C013 0.035(5) 0.025(5) 0.035(5) 0.013(4) 0.012(4) 0.005(4)
C014 0.035(5) 0.020(5) 0.041(6) 0.003(4) 0.017(5) 0.002(4)
C015 0.023(5) 0.039(5) 0.034(6) 0.012(5) 0.004(4) 0.007(4)
C016 0.038(6) 0.020(5) 0.044(6) 0.004(4) 0.013(5) 0.000(4)
C017 0.019(5) 0.028(5) 0.035(6) 0.003(4) 0.008(4) -0.002(4)
C20 0.034(7) 0.036(7) 0.037(7) -0.009(7) 0.028(6) -0.001(7)
C1G 0.042(3) 0.043(4) 0.066(4) -0.005(3) 0.031(3) -0.003(3)
C23 0.042(3) 0.043(4) 0.066(4) -0.005(3) 0.031(3) -0.003(3)
C25 0.042(3) 0.043(4) 0.066(4) -0.005(3) 0.031(3) -0.003(3)
C24 0.042(3) 0.043(4) 0.066(4) -0.005(3) 0.031(3) -0.003(3)
C1F 0.042(3) 0.043(4) 0.066(4) -0.005(3) 0.031(3) -0.003(3)
C019 0.030(5) 0.027(5) 0.030(5) 0.001(4) 0.005(4) 0.002(4)
C01A 0.044(6) 0.032(5) 0.034(6) 0.007(4) 0.011(5) -0.003(5)
C01B 0.031(5) 0.035(5) 0.035(6) 0.009(4) 0.010(4) 0.007(4)
C01C 0.029(5) 0.031(5) 0.055(7) 0.004(5) -0.001(5) 0.006(4)
C01D 0.029(5) 0.023(5) 0.034(5) 0.003(4) 0.011(4) 0.008(4)
C01E 0.036(5) 0.024(5) 0.036(6) -0.004(4) 0.002(5) 0.002(4)
C01F 0.022(5) 0.041(6) 0.040(6) 0.007(5) 0.008(4) 0.009(4)
C01G 0.033(5) 0.020(4) 0.029(5) -0.005(4) 0.012(4) -0.002(4)
C01H 0.028(5) 0.027(5) 0.029(5) 0.006(4) 0.008(4) -0.007(4)
C01I 0.031(5) 0.040(5) 0.022(5) 0.001(4) 0.010(4) 0.004(4)
C01J 0.039(6) 0.033(5) 0.041(6) 0.005(5) 0.013(5) 0.008(4)
C01K 0.022(5) 0.024(5) 0.036(5) -0.005(4) 0.008(4) 0.000(4)
C01L 0.035(5) 0.025(5) 0.030(5) 0.003(4) 0.011(4) 0.005(4)
C01M 0.051(7) 0.033(6) 0.041(6) -0.002(5) 0.006(5) 0.014(5)
C01N 0.033(6) 0.029(5) 0.055(7) 0.004(5) 0.019(5) 0.009(4)
C01O 0.041(5) 0.017(4) 0.023(5) 0.001(4) 0.005(4) 0.005(4)
C01P 0.041(6) 0.038(6) 0.046(6) 0.001(5) 0.019(5) 0.008(5)
C01Q 0.040(6) 0.017(4) 0.041(6) -0.003(4) 0.011(5) -0.004(4)
C01R 0.025(5) 0.054(7) 0.041(6) 0.020(5) 0.009(5) -0.002(5)
C01S 0.041(6) 0.027(5) 0.037(6) 0.005(4) 0.006(5) 0.002(4)
C01T 0.066(8) 0.027(5) 0.043(7) -0.002(5) 0.025(6) 0.001(5)
C01U 0.042(6) 0.028(5) 0.043(6) 0.002(5) 0.009(5) -0.004(5)
C01V 0.053(6) 0.020(5) 0.041(6) 0.000(4) 0.025(5) 0.007(5)
C01W 0.054(7) 0.025(5) 0.020(5) 0.000(4) 0.006(5) -0.003(5)
C01X 0.045(6) 0.026(5) 0.046(7) 0.005(5) 0.015(5) 0.001(5)
C01Y 0.032(5) 0.034(5) 0.038(6) 0.010(4) 0.014(5) 0.006(4)
C01Z 0.020(5) 0.023(5) 0.048(6) -0.003(4) 0.006(4) 0.003(4)
C020 0.028(5) 0.034(5) 0.043(6) 0.009(4) 0.019(5) 0.008(4)
C021 0.039(6) 0.020(5) 0.047(6) 0.005(4) 0.014(5) -0.003(4)
C022 0.038(6) 0.036(6) 0.044(6) 0.013(5) -0.003(5) -0.003(5)
C023 0.054(7) 0.016(5) 0.042(6) -0.007(4) 0.010(5) 0.004(5)
C024 0.036(5) 0.028(5) 0.031(5) -0.001(4) 0.010(4) 0.004(4)
C025 0.040(6) 0.019(5) 0.041(6) 0.005(4) 0.009(5) 0.006(4)
C026 0.034(6) 0.024(5) 0.063(7) 0.001(5) 0.017(5) 0.006(4)
C027 0.039(6) 0.038(6) 0.046(6) 0.008(5) 0.015(5) 0.004(5)
C028 0.034(5) 0.014(4) 0.041(6) 0.001(4) 0.007(5) -0.001(4)
C029 0.032(5) 0.044(6) 0.034(6) 0.008(5) 0.011(5) 0.010(5)
C02A 0.026(5) 0.041(6) 0.033(6) 0.006(5) 0.011(4) 0.003(4)
C02B 0.040(6) 0.042(6) 0.036(6) 0.011(5) 0.013(5) 0.009(5)
C21 0.042(3) 0.043(4) 0.066(4) -0.005(3) 0.031(3) -0.003(3)
C1E 0.042(3) 0.043(4) 0.066(4) -0.005(3) 0.031(3) -0.003(3)
C22 0.042(3) 0.043(4) 0.066(4) -0.005(3) 0.031(3) -0.003(3)
C1H 0.042(3) 0.043(4) 0.066(4) -0.005(3) 0.031(3) -0.003(3)
C1J 0.042(3) 0.043(4) 0.066(4) -0.005(3) 0.031(3) -0.003(3)
C1I 0.042(3) 0.043(4) 0.066(4) -0.005(3) 0.031(3) -0.003(3)
C02D 0.033(6) 0.033(5) 0.049(7) 0.002(5) 0.006(5) 0.007(4)
C02E 0.035(6) 0.037(6) 0.037(6) 0.005(5) 0.000(5) 0.002(5)
C02F 0.031(5) 0.032(5) 0.046(6) 0.015(5) 0.002(5) -0.004(4)
C02G 0.047(6) 0.027(5) 0.036(6) 0.006(4) 0.016(5) 0.003(4)
N02H 0.057(7) 0.068(7) 0.098(9) 0.019(7) 0.016(6) 0.007(6)
C02I 0.038(6) 0.017(4) 0.060(7) 0.010(4) 0.021(5) 0.005(4)
C02J 0.032(5) 0.026(5) 0.038(6) 0.003(4) 0.012(5) 0.006(4)
C02K 0.037(5) 0.022(5) 0.039(6) 0.000(4) 0.010(5) 0.000(4)
C02L 0.055(7) 0.050(7) 0.053(7) 0.021(6) 0.004(6) 0.006(6)
C02M 0.037(6) 0.036(5) 0.045(6) 0.002(5) 0.012(5) 0.010(5)
C02N 0.040(6) 0.042(6) 0.023(5) 0.003(4) 0.002(4) 0.002(5)
C02O 0.053(7) 0.024(5) 0.047(7) -0.001(5) 0.013(5) 0.010(5)
C02P 0.043(6) 0.021(5) 0.046(6) 0.007(4) -0.011(5) 0.000(4)
C02Q 0.044(6) 0.023(5) 0.040(6) 0.008(4) 0.006(5) -0.002(4)
C02R 0.035(5) 0.043(6) 0.028(5) -0.006(5) 0.005(4) -0.003(5)
C02S 0.024(5) 0.023(4) 0.024(5) 0.003(4) 0.001(4) 0.003(4)
C02T 0.071(8) 0.023(5) 0.040(7) -0.006(5) 0.003(6) 0.002(5)
C0 0.051(4) 0.026(3) 0.093(6) 0.007(3) 0.036(4) 0.010(3)
C2 0.051(4) 0.026(3) 0.093(6) 0.007(3) 0.036(4) 0.010(3)
C5 0.051(4) 0.026(3) 0.093(6) 0.007(3) 0.036(4) 0.010(3)
C3 0.051(4) 0.026(3) 0.093(6) 0.007(3) 0.036(4) 0.010(3)
C4 0.051(4) 0.026(3) 0.093(6) 0.007(3) 0.036(4) 0.010(3)
C7 0.051(4) 0.026(3) 0.093(6) 0.007(3) 0.036(4) 0.010(3)
C02V 0.041(6) 0.031(5) 0.057(7) 0.017(5) -0.004(5) -0.006(5)
C02W 0.033(5) 0.029(5) 0.054(7) 0.011(5) 0.016(5) 0.000(4)
C12 0.044(3) 0.029(3) 0.078(5) 0.012(3) 0.034(4) 0.002(3)
C15 0.044(3) 0.029(3) 0.078(5) 0.012(3) 0.034(4) 0.002(3)
C16 0.044(3) 0.029(3) 0.078(5) 0.012(3) 0.034(4) 0.002(3)
C17 0.044(3) 0.029(3) 0.078(5) 0.012(3) 0.034(4) 0.002(3)
C14 0.044(3) 0.029(3) 0.078(5) 0.012(3) 0.034(4) 0.002(3)
C13 0.044(3) 0.029(3) 0.078(5) 0.012(3) 0.034(4) 0.002(3)
C02Y 0.051(7) 0.027(5) 0.059(7) -0.011(5) 0.011(6) 0.004(5)
C02Z 0.031(6) 0.045(6) 0.054(7) 0.012(5) 0.011(5) -0.008(5)
C030 0.059(7) 0.036(6) 0.031(6) 0.005(5) 0.008(5) 0.012(5)
C031 0.034(5) 0.023(5) 0.035(6) 0.003(4) -0.003(5) 0.002(4)
C032 0.038(6) 0.023(5) 0.066(7) -0.001(5) 0.017(6) 0.001(4)
C033 0.028(5) 0.028(5) 0.041(6) 0.005(4) 0.007(4) 0.000(4)
C034 0.030(5) 0.021(5) 0.042(6) 0.002(4) 0.016(4) -0.002(4)
C036 0.040(6) 0.034(5) 0.059(7) 0.017(5) -0.019(5) -0.007(5)
C037 0.039(6) 0.024(5) 0.044(6) 0.001(4) 0.012(5) 0.006(4)
C038 0.029(5) 0.033(5) 0.066(7) 0.009(5) 0.024(5) 0.000(4)
C039 0.047(6) 0.037(6) 0.040(6) 0.000(5) 0.011(5) 0.013(5)
C03A 0.047(6) 0.036(6) 0.029(6) -0.018(5) 0.012(5) -0.005(5)
C03B 0.029(6) 0.061(7) 0.047(7) 0.013(5) 0.011(5) 0.013(5)
C03C 0.025(5) 0.054(6) 0.043(6) 0.018(5) -0.002(5) 0.008(5)
C03D 0.040(6) 0.065(7) 0.030(6) 0.030(5) 0.013(5) 0.000(5)
C03H 0.047(7) 0.067(8) 0.063(8) 0.018(6) 0.020(6) 0.012(6)
C03I 0.040(6) 0.047(6) 0.048(7) 0.010(5) 0.014(5) 0.002(5)
C03K 0.039(6) 0.048(6) 0.050(7) 0.002(5) 0.009(5) 0.006(5)
C03M 0.079(9) 0.024(5) 0.055(8) -0.006(5) -0.011(7) -0.003(6)
C03O 0.099(10) 0.044(7) 0.044(7) -0.005(5) 0.020(7) 0.002(7)
C03P 0.070(8) 0.036(6) 0.051(7) 0.004(5) 0.029(7) 0.010(6)
C03Q 0.081(8) 0.034(6) 0.050(7) -0.009(5) 0.042(7) -0.005(6)
C03T 0.048(7) 0.046(6) 0.071(8) 0.030(6) 0.015(6) 0.016(5)
C03V 0.145(14) 0.027(6) 0.064(9) -0.006(6) 0.068(10) -0.004(7)
C03W 0.091(10) 0.033(6) 0.049(7) -0.010(5) 0.017(7) 0.001(6)
C03X 0.032(6) 0.075(8) 0.048(7) -0.002(6) 0.008(5) 0.007(5)
C03Y 0.071(8) 0.029(5) 0.048(7) -0.009(5) -0.003(6) 0.013(5)
C03Z 0.142(14) 0.038(7) 0.040(8) -0.004(6) 0.047(9) -0.011(8)
C6 0.051(4) 0.026(3) 0.093(6) 0.007(3) 0.036(4) 0.010(3)
C8 0.051(4) 0.026(3) 0.093(6) 0.007(3) 0.036(4) 0.010(3)
C11 0.051(4) 0.026(3) 0.093(6) 0.007(3) 0.036(4) 0.010(3)
C9 0.051(4) 0.026(3) 0.093(6) 0.007(3) 0.036(4) 0.010(3)
C10 0.051(4) 0.026(3) 0.093(6) 0.007(3) 0.036(4) 0.010(3)
C1 0.051(4) 0.026(3) 0.093(6) 0.007(3) 0.036(4) 0.010(3)
C18 0.044(3) 0.029(3) 0.078(5) 0.012(3) 0.034(4) 0.002(3)
C19 0.044(3) 0.029(3) 0.078(5) 0.012(3) 0.034(4) 0.002(3)
C1A 0.044(3) 0.029(3) 0.078(5) 0.012(3) 0.034(4) 0.002(3)
C1D 0.044(3) 0.029(3) 0.078(5) 0.012(3) 0.034(4) 0.002(3)
C1C 0.044(3) 0.029(3) 0.078(5) 0.012(3) 0.034(4) 0.002(3)
C1B 0.044(3) 0.029(3) 0.078(5) 0.012(3) 0.034(4) 0.002(3)

loop_
_atom_type_symbol
_atom_type_description
_atom_type_scat_dispersion_real
_atom_type_scat_dispersion_imag
_atom_type_scat_source
C C 0.0033 0.0016 'International Tables Vol C Tables 4.2.6.8 and 6.1.1.4'
H H 0.0000 0.0000 'International Tables Vol C Tables 4.2.6.8 and 6.1.1.4'
Cl Cl 0.1484 0.1585 'International Tables Vol C Tables 4.2.6.8 and 6.1.1.4'
Ir Ir -1.4442 7.9887 'International Tables Vol C Tables 4.2.6.8 and 6.1.1.4'
N N 0.0061 0.0033 'International Tables Vol C Tables 4.2.6.8 and 6.1.1.4'
O O 0.0106 0.0060 'International Tables Vol C Tables 4.2.6.8 and 6.1.1.4'
S S 0.1246 0.1234 'International Tables Vol C Tables 4.2.6.8 and 6.1.1.4'

loop_
_geom_angle_atom_site_label_1
_geom_angle_atom_site_label_2
_geom_angle_atom_site_label_3
_geom_angle
_geom_angle_site_symmetry_1
_geom_angle_site_symmetry_3
_geom_angle_publ_flag
O00B Ir01 O009 87.2(2) . . ?
N00C Ir01 O009 105.0(2) . . ?
N00C Ir01 O00B 78.9(2) . . ?
N00G Ir01 O009 81.2(2) . . ?
N00G Ir01 O00B 103.9(2) . . ?
N00G Ir01 N00C 173.4(3) . . ?
C00Q Ir01 O009 89.1(3) . . ?
C00Q Ir01 O00B 174.0(3) . . ?
C00Q Ir01 N00C 97.5(3) . . ?
C00Q Ir01 N00G 80.2(3) . . ?
C00Q Ir01 C019 88.3(3) . . ?
C019 Ir01 O009 174.8(3) . . ?
C019 Ir01 O00B 95.8(3) . . ?
C019 Ir01 N00C 79.9(3) . . ?
C019 Ir01 N00G 93.9(3) . . ?
O008 Ir02 C028 29.1(2) . . ?
O00A Ir02 O008 59.01(19) . . ?
O00A Ir02 C028 29.9(2) . . ?
N00D Ir02 O008 99.4(2) . . ?
N00D Ir02 O00A 84.0(3) . . ?
N00D Ir02 C028 92.3(3) . . ?
N00M Ir02 O008 86.7(2) . . ?
N00M Ir02 O00A 101.9(3) . . ?
N00M Ir02 N00D 173.1(3) . . ?
N00M Ir02 C028 94.6(3) . . ?
C01E Ir02 O008 162.1(3) . . ?
C01E Ir02 O00A 103.5(3) . . ?
C01E Ir02 N00D 80.7(3) . . ?
C01E Ir02 N00M 94.4(3) . . ?
C01E Ir02 C021 90.9(3) . . ?
C01E Ir02 C028 133.3(3) . . ?
C021 Ir02 O008 106.8(3) . . ?
C021 Ir02 O00A 165.2(3) . . ?
C021 Ir02 N00D 95.0(3) . . ?
C021 Ir02 N00M 80.1(3) . . ?
C021 Ir02 C028 135.8(3) . . ?
C03T S006 C00Y 91.9(4) . . ?
C028 O008 Ir02 90.2(5) . . ?
C011 O009 Ir01 125.8(5) . . ?
C028 O00A Ir02 92.3(5) . . ?
C014 O00B Ir01 126.1(5) . . ?
C00W N00C Ir01 112.0(5) . . ?
C00W N00C C017 105.4(7) . . ?
C017 N00C Ir01 138.6(6) . . ?
C01D N00D Ir02 138.6(6) . . ?
C020 N00D Ir02 113.0(6) . . ?
C020 N00D C01D 107.8(7) . . ?
C00U N00E C02S 129.5(7) . . ?
C00W N00E C00U 107.8(7) . . ?
C00W N00E C02S 122.7(7) . . ?
C00L N00F C01B 108.1(7) . . ?
C00L N00F C0 122.9(11) . . ?
C00L N00F C6 124.6(11) . . ?
C01B N00F C0 129.0(12) . . ?
C01B N00F C6 127.0(11) . . ?
C00L N00G Ir01 111.7(5) . . ?
C00L N00G C02J 106.1(7) . . ?
C02J N00G Ir01 141.4(5) . . ?
C01N N00H C20 123.6(16) . . ?
C01N N00H C01V 108.3(8) . . ?
C01N N00H C1E 123.5(18) . . ?
C01V N00H C20 128.1(16) . . ?
C01V N00H C1E 128.2(18) . . ?
C00O N00J C13 130.6(14) . . ?
C00O N00J C19 130.0(14) . . ?
C020 N00J C00O 106.6(7) . . ?
C020 N00J C13 122.8(14) . . ?
C020 N00J C19 123.3(14) . . ?
C00Q C00K C00L 111.5(7) . . ?
C00Q C00K C01Q 120.9(8) . . ?
C01Q C00K C00L 127.6(8) . . ?
N00F C00L C00K 130.9(7) . . ?
N00G C00L N00F 110.5(7) . . ?
N00G C00L C00K 118.5(7) . . ?
C01N N00M Ir02 113.3(6) . . ?
C01N N00M C01X 107.2(8) . . ?
C01X N00M Ir02 139.3(7) . . ?
C019 C00N C00W 112.4(8) . . ?
C02K C00N C00W 126.6(8) . . ?
C02K C00N C019 120.9(8) . . ?
N00J C00O C016 129.5(8) . . ?
C01D C00O N00J 106.7(7) . . ?
C01D C00O C016 123.7(7) . . ?
C015 C00P C017 117.2(8) . . ?
C01I C00P C015 120.1(8) . . ?
C01I C00P C017 122.7(8) . . ?
C00K C00Q Ir01 116.5(6) . . ?
C024 C00Q Ir01 126.1(6) . . ?
C024 C00Q C00K 117.3(8) . . ?
C01M C00R H00R 118.7 . . ?
C01M C00R C02B 122.7(8) . . ?
C02B C00R H00R 118.7 . . ?
C01S C00S C01D 122.1(8) . . ?
C01S C00S C02G 120.3(8) . . ?
C02G C00S C01D 117.5(8) . . ?
C021 C00T C01N 112.3(8) . . ?
C026 C00T C01N 126.4(9) . . ?
C026 C00T C021 121.2(9) . . ?
N00E C00U C017 106.2(7) . . ?
N00E C00U C01G 130.6(8) . . ?
C017 C00U C01G 123.1(8) . . ?
C01H C00V C014 120.2(7) . . ?
C01H C00V C02V 117.9(8) . . ?
C02V C00V C014 121.9(8) . . ?
N00C C00W C00N 117.0(8) . . ?
N00E C00W N00C 111.4(7) . . ?
N00E C00W C00N 131.5(8) . . ?
C021 C00X H00X 120.9 . . ?
C021 C00X C025 118.2(9) . . ?
C025 C00X H00X 120.9 . . ?
C011 C00Y S006 118.0(6) . . ?
C01Y C00Y S006 111.3(6) . . ?
C01Y C00Y C011 130.5(8) . . ?
C01C C00Z H00Z 121.0 . . ?
C02S C00Z H00Z 121.0 . . ?
C02S C00Z C01C 118.1(8) . . ?
C01A C010 C02J 122.3(8) . . ?
C02N C010 C01A 120.2(8) . . ?
C02N C010 C02J 117.3(8) . . ?
O009 C011 C00Y 115.5(7) . . ?
O009 C011 C033 126.6(8) . . ?
C033 C011 C00Y 117.9(8) . . ?
C01W C012 H012 120.6 . . ?
C02S C012 H012 120.6 . . ?
C02S C012 C01W 118.8(9) . . ?
C01H C013 C028 120.5(8) . . ?
C022 C013 C01H 120.6(8) . . ?
C022 C013 C028 118.9(8) . . ?
O00B C014 C00V 113.9(8) . . ?
O00B C014 C033 126.3(7) . . ?
C033 C014 C00V 119.8(8) . . ?
C00P C015 C01F 120.8(8) . . ?
C00P C015 C02A 117.8(8) . . ?
C02A C015 C01F 121.3(8) . . ?
C00O C016 C02B 115.3(8) . . ?
C027 C016 C00O 126.2(8) . . ?
C027 C016 C02B 118.1(8) . . ?
N00C C017 C00P 129.5(8) . . ?
C00U C017 N00C 109.1(7) . . ?
C00U C017 C00P 121.0(8) . . ?
C1G C20 N00H 115.8(17) . . ?
C1G C20 C1F 120.0 . . ?
C1F C20 N00H 124.1(17) . . ?
C20 C1G H1G 120.0 . . ?
C20 C1G C23 120.0 . . ?
C23 C1G H1G 120.0 . . ?
C1G C23 H23 120.0 . . ?
C1G C23 C25 120.0 . . ?
C25 C23 H23 120.0 . . ?
C23 C25 H25 120.0 . . ?
C23 C25 C24 120.0 . . ?
C24 C25 H25 120.0 . . ?
C25 C24 H24 120.0 . . ?
C1F C24 C25 120.0 . . ?
C1F C24 H24 120.0 . . ?
C20 C1F H1F 120.0 . . ?
C24 C1F C20 120.0 . . ?
C24 C1F H1F 120.0 . . ?
C00N C019 Ir01 115.7(6) . . ?
C01L C019 Ir01 126.0(7) . . ?
C01L C019 C00N 118.3(8) . . ?
C010 C01A H01A 120.6 . . ?
C02Q C01A C010 118.8(9) . . ?
C02Q C01A H01A 120.6 . . ?
N00F C01B C01K 130.6(8) . . ?
C02J C01B N00F 105.3(8) . . ?
C02J C01B C01K 124.1(8) . . ?
C00Z C01C H01C 119.6 . . ?
C02P C01C C00Z 120.7(9) . . ?
C02P C01C H01C 119.6 . . ?
N00D C01D C00S 131.0(8) . . ?
C00O C01D N00D 107.7(7) . . ?
C00O C01D C00S 121.3(8) . . ?
C01Z C01E Ir02 115.4(6) . . ?
C037 C01E Ir02 126.9(7) . . ?
C037 C01E C01Z 117.4(8) . . ?
C01G C01F C015 121.4(8) . . ?
C02R C01F C015 122.7(9) . . ?
C02R C01F C01G 115.9(8) . . ?
C01F C01G C00U 115.2(8) . . ?
C01J C01G C00U 124.4(8) . . ?
C01J C01G C01F 120.3(8) . . ?
C00V C01H H01H 119.9 . . ?
C013 C01H C00V 120.3(8) . . ?
C013 C01H H01H 119.9 . . ?
C00P C01I H01I 119.5 . . ?
C02E C01I C00P 121.0(8) . . ?
C02E C01I H01I 119.5 . . ?
C01G C01J H01J 119.6 . . ?
C02O C01J C01G 120.8(9) . . ?
C02O C01J H01J 119.6 . . ?
C029 C01K C01B 115.7(8) . . ?
C029 C01K C02M 118.9(8) . . ?
C02M C01K C01B 125.4(8) . . ?
C019 C01L H01L 120.3 . . ?
C01O C01L C019 119.4(8) . . ?
C01O C01L H01L 120.3 . . ?
C00R C01M H01M 120.5 . . ?
C00R C01M C01P 119.0(9) . . ?
C01P C01M H01M 120.5 . . ?
N00H C01N C00T 133.3(9) . . ?
N00M C01N N00H 109.1(8) . . ?
N00M C01N C00T 117.6(8) . . ?
C01L C01O Cl04 118.0(7) . . ?
C01L C01O C031 122.7(8) . . ?
C031 C01O Cl04 119.3(7) . . ?
C01M C01P H01P 119.4 . . ?
C027 C01P C01M 121.2(9) . . ?
C027 C01P H01P 119.4 . . ?
C00K C01Q H01Q 119.8 . . ?
C02W C01Q C00K 120.4(8) . . ?
C02W C01Q H01Q 119.8 . . ?
C02N C01R H01R 119.0 . . ?
C02Z C01R H01R 119.0 . . ?
C02Z C01R C02N 122.0(9) . . ?
C00S C01S H01S 119.7 . . ?
C01U C01S C00S 120.5(9) . . ?
C01U C01S H01S 119.7 . . ?
C03O C01T C02T 122.9(11) . . ?
C03O C01T C03P 116.4(11) . . ?
C03P C01T C02T 120.6(9) . . ?
C01S C01U H01U 120.8 . . ?
C02F C01U C01S 118.4(9) . . ?
C02F C01U H01U 120.8 . . ?
N00H C01V C01X 106.2(8) . . ?
N00H C01V C03P 130.2(9) . . ?
C01X C01V C03P 123.6(10) . . ?
C012 C01W H01W 120.0 . . ?
C02P C01W C012 120.0(9) . . ?
C02P C01W H01W 120.0 . . ?
N00M C01X C01V 109.2(9) . . ?
N00M C01X C023 129.8(9) . . ?
C01V C01X C023 121.0(9) . . ?
C00Y C01Y H01Y 124.4 . . ?
C00Y C01Y C03C 111.2(8) . . ?
C03C C01Y H01Y 124.4 . . ?
C01E C01Z C020 111.5(7) . . ?
C038 C01Z C01E 121.6(8) . . ?
C038 C01Z C020 126.9(8) . . ?
N00D C020 N00J 111.0(7) . . ?
N00D C020 C01Z 118.4(8) . . ?
N00J C020 C01Z 130.4(8) . . ?
C00T C021 Ir02 116.2(7) . . ?
C00X C021 Ir02 124.3(7) . . ?
C00X C021 C00T 119.3(9) . . ?
C013 C022 H022 120.0 . . ?
C036 C022 C013 120.1(9) . . ?
C036 C022 H022 120.0 . . ?
C02T C023 C01X 115.5(9) . . ?
C02Y C023 C01X 123.2(9) . . ?
C02Y C023 C02T 121.2(10) . . ?
C00Q C024 H024 119.6 . . ?
C034 C024 C00Q 120.8(8) . . ?
C034 C024 H024 119.6 . . ?
C00X C025 Cl05 118.0(7) . . ?
C02D C025 Cl05 119.7(7) . . ?
C02D C025 C00X 122.3(9) . . ?
C00T C026 H026 120.1 . . ?
C02D C026 C00T 119.8(9) . . ?
C02D C026 H026 120.1 . . ?
C016 C027 H027 119.2 . . ?
C01P C027 C016 121.7(9) . . ?
C01P C027 H027 119.2 . . ?
O008 C028 Ir02 60.7(4) . . ?
O008 C028 O00A 118.5(8) . . ?
O008 C028 C013 123.3(7) . . ?
O00A C028 Ir02 57.8(4) . . ?
O00A C028 C013 118.2(8) . . ?
C013 C028 Ir02 175.9(6) . . ?
C01K C029 C02N 121.7(8) . . ?
C03I C029 C01K 117.6(9) . . ?
C03I C029 C02N 120.6(8) . . ?
C015 C02A H02A 119.9 . . ?
C03D C02A C015 120.2(9) . . ?
C03D C02A H02A 119.9 . . ?
C00R C02B C016 117.1(8) . . ?
C00R C02B C02G 122.4(8) . . ?
C016 C02B C02G 120.5(8) . . ?
C1E C21 H21 120.0 . . ?
C1E C21 C1I 120.0 . . ?
C1I C21 H21 120.0 . . ?
C21 C1E N00H 114.2(18) . . ?
C21 C1E C22 120.0 . . ?
C22 C1E N00H 125.8(18) . . ?
C1E C22 H22 120.0 . . ?
C1H C22 C1E 120.0 . . ?
C1H C22 H22 120.0 . . ?
C22 C1H H1H 120.0 . . ?
C22 C1H C1J 120.0 . . ?
C1J C1H H1H 120.0 . . ?
C1H C1J H1J 120.0 . . ?
C1H C1J C1I 120.0 . . ?
C1I C1J H1J 120.0 . . ?
C21 C1I H1I 120.0 . . ?
C1J C1I C21 120.0 . . ?
C1J C1I H1I 120.0 . . ?
C025 C02D C026 119.2(9) . . ?
C025 C02D H02D 120.4 . . ?
C026 C02D H02D 120.4 . . ?
C01I C02E H02E 120.1 . . ?
C01I C02E C03D 119.8(9) . . ?
C03D C02E H02E 120.1 . . ?
C01U C02F H02F 119.2 . . ?
C039 C02F C01U 121.7(8) . . ?
C039 C02F H02F 119.2 . . ?
C00S C02G C02B 120.4(8) . . ?
C039 C02G C00S 118.0(8) . . ?
C039 C02G C02B 121.6(9) . . ?
C032 C02I H02I 120.3 . . ?
C032 C02I C038 119.4(8) . . ?
C038 C02I H02I 120.3 . . ?
N00G C02J C010 129.4(8) . . ?
C01B C02J N00G 109.9(7) . . ?
C01B C02J C010 120.6(8) . . ?
C00N C02K H02K 119.8 . . ?
C031 C02K C00N 120.5(8) . . ?
C031 C02K H02K 119.8 . . ?
N02H C02L C03H 179.2(14) . . ?
C01K C02M H02M 119.0 . . ?
C03K C02M C01K 121.9(9) . . ?
C03K C02M H02M 119.0 . . ?
C010 C02N C029 120.2(8) . . ?
C01R C02N C010 117.3(9) . . ?
C01R C02N C029 122.6(9) . . ?
C01J C02O H02O 120.2 . . ?
C03A C02O C01J 119.6(9) . . ?
C03A C02O H02O 120.2 . . ?
C01C C02P H02P 119.9 . . ?
C01W C02P C01C 120.1(9) . . ?
C01W C02P H02P 119.9 . . ?
C01A C02Q H02Q 119.3 . . ?
C01A C02Q C02Z 121.3(9) . . ?
C02Z C02Q H02Q 119.3 . . ?
C01F C02R H02R 118.4 . . ?
C03A C02R C01F 123.2(9) . . ?
C03A C02R H02R 118.4 . . ?
C00Z C02S N00E 119.4(7) . . ?
C00Z C02S C012 122.2(8) . . ?
C012 C02S N00E 118.5(7) . . ?
C023 C02T C01T 122.5(10) . . ?
C03W C02T C01T 121.0(10) . . ?
C03W C02T C023 116.4(11) . . ?
C2 C0 N00F 113.9(13) . . ?
C2 C0 C7 120.0 . . ?
C7 C0 N00F 126.0(13) . . ?
C0 C2 H2 120.0 . . ?
C5 C2 C0 120.0 . . ?
C5 C2 H2 120.0 . . ?
C2 C5 H5 120.0 . . ?
C2 C5 C3 120.0 . . ?
C3 C5 H5 120.0 . . ?
C5 C3 H3 120.0 . . ?
C4 C3 C5 120.0 . . ?
C4 C3 H3 120.0 . . ?
C3 C4 H4 120.0 . . ?
C3 C4 C7 120.0 . . ?
C7 C4 H4 120.0 . . ?
C0 C7 H7 120.0 . . ?
C4 C7 C0 120.0 . . ?
C4 C7 H7 120.0 . . ?
C00V C02V H02V 119.6 . . ?
C036 C02V C00V 120.8(9) . . ?
C036 C02V H02V 119.6 . . ?
C01Q C02W H02W 120.8 . . ?
C01Q C02W C034 118.5(8) . . ?
C034 C02W H02W 120.8 . . ?
C15 C12 H12 120.0 . . ?
C15 C12 C13 120.0 . . ?
C13 C12 H12 120.0 . . ?
C12 C15 H15 120.0 . . ?
C16 C15 C12 120.0 . . ?
C16 C15 H15 120.0 . . ?
C15 C16 H16 120.0 . . ?
C17 C16 C15 120.0 . . ?
C17 C16 H16 120.0 . . ?
C16 C17 H17 120.0 . . ?
C16 C17 C14 120.0 . . ?
C14 C17 H17 120.0 . . ?
C17 C14 H14 120.0 . . ?
C17 C14 C13 120.0 . . ?
C13 C14 H14 120.0 . . ?
C12 C13 N00J 125.5(16) . . ?
C14 C13 N00J 113.6(16) . . ?
C14 C13 C12 120.0 . . ?
C023 C02Y H02Y 120.0 . . ?
C03Y C02Y C023 120.0(11) . . ?
C03Y C02Y H02Y 120.0 . . ?
C01R C02Z C02Q 120.3(9) . . ?
C01R C02Z H02Z 119.8 . . ?
C02Q C02Z H02Z 119.8 . . ?
N00I C030 C03X 178.6(11) . . ?
C01O C031 H031 120.9 . . ?
C02K C031 C01O 118.3(8) . . ?
C02K C031 H031 120.9 . . ?
C02I C032 Cl07 117.7(7) . . ?
C02I C032 C037 123.5(8) . . ?
C037 C032 Cl07 118.7(7) . . ?
C011 C033 C014 127.0(8) . . ?
C011 C033 H033 116.5 . . ?
C014 C033 H033 116.5 . . ?
C024 C034 Cl03 118.7(7) . . ?
C024 C034 C02W 122.0(8) . . ?
C02W C034 Cl03 119.2(6) . . ?
C022 C036 C02V 120.3(9) . . ?
C022 C036 H036 119.8 . . ?
C02V C036 H036 119.8 . . ?
C01E C037 H037 120.7 . . ?
C032 C037 C01E 118.7(9) . . ?
C032 C037 H037 120.7 . . ?
C01Z C038 H038 120.4 . . ?
C02I C038 C01Z 119.3(9) . . ?
C02I C038 H038 120.4 . . ?
C02F C039 C02G 120.9(9) . . ?
C02F C039 H039 119.5 . . ?
C02G C039 H039 119.5 . . ?
C02O C03A H03A 120.0 . . ?
C02R C03A C02O 120.1(8) . . ?
C02R C03A H03A 120.0 . . ?
C03I C03B H03B 120.7 . . ?
C03I C03B C03K 118.6(9) . . ?
C03K C03B H03B 120.7 . . ?
C01Y C03C H03C 122.8 . . ?
C03T C03C C01Y 114.3(9) . . ?
C03T C03C H03C 122.8 . . ?
C02A C03D C02E 121.1(9) . . ?
C02A C03D H03D 119.4 . . ?
C02E C03D H03D 119.4 . . ?
C02L C03H H03H 109.5 . . ?
C02L C03H H03J 109.5 . . ?
C02L C03H H03L 109.5 . . ?
H03H C03H H03J 109.5 . . ?
H03H C03H H03L 109.5 . . ?
H03J C03H H03L 109.5 . . ?
C029 C03I H03I 118.4 . . ?
C03B C03I C029 123.1(9) . . ?
C03B C03I H03I 118.4 . . ?
C02M C03K C03B 119.8(10) . . ?
C02M C03K H03K 120.1 . . ?
C03B C03K H03K 120.1 . . ?
C03W C03M H03M 120.5 . . ?
C03Y C03M H03M 120.5 . . ?
C03Y C03M C03W 119.0(11) . . ?
C01T C03O H03O 118.2 . . ?
C03Z C03O C01T 123.6(13) . . ?
C03Z C03O H03O 118.2 . . ?
C01T C03P C01V 115.3(10) . . ?
C03Q C03P C01T 120.4(10) . . ?
C03Q C03P C01V 124.1(11) . . ?
C03P C03Q H03Q 120.2 . . ?
C03V C03Q C03P 119.5(13) . . ?
C03V C03Q H03Q 120.2 . . ?
S006 C03T H03T 124.4 . . ?
C03C C03T S006 111.2(8) . . ?
C03C C03T H03T 124.4 . . ?
C03Q C03V H03V 119.8 . . ?
C03Z C03V C03Q 120.5(13) . . ?
C03Z C03V H03V 119.8 . . ?
C02T C03W C03M 122.1(11) . . ?
C02T C03W H03W 119.0 . . ?
C03M C03W H03W 119.0 . . ?
C030 C03X H03E 109.5 . . ?
C030 C03X H03F 109.5 . . ?
C030 C03X H03G 109.5 . . ?
H03E C03X H03F 109.5 . . ?
H03E C03X H03G 109.5 . . ?
H03F C03X H03G 109.5 . . ?
C02Y C03Y C03M 121.2(12) . . ?
C02Y C03Y H03Y 119.4 . . ?
C03M C03Y H03Y 119.4 . . ?
C03O C03Z C03V 119.3(12) . . ?
C03O C03Z H03Z 120.3 . . ?
C03V C03Z H03Z 120.3 . . ?
C8 C6 N00F 124.7(13) . . ?
C8 C6 C1 120.0 . . ?
C1 C6 N00F 115.2(13) . . ?
C6 C8 H8 120.0 . . ?
C6 C8 C11 120.0 . . ?
C11 C8 H8 120.0 . . ?
C8 C11 H11 120.0 . . ?
C9 C11 C8 120.0 . . ?
C9 C11 H11 120.0 . . ?
C11 C9 H9 120.0 . . ?
C11 C9 C10 120.0 . . ?
C10 C9 H9 120.0 . . ?
C9 C10 H10 120.0 . . ?
C1 C10 C9 120.0 . . ?
C1 C10 H10 120.0 . . ?
C6 C1 H1 120.0 . . ?
C10 C1 C6 120.0 . . ?
C10 C1 H1 120.0 . . ?
C19 C18 H18 120.0 . . ?
C19 C18 C1B 120.0 . . ?
C1B C18 H18 120.0 . . ?
C18 C19 N00J 114.7(15) . . ?
C18 C19 C1A 120.0 . . ?
C1A C19 N00J 124.1(15) . . ?
C19 C1A H1A 120.0 . . ?
C19 C1A C1D 120.0 . . ?
C1D C1A H1A 120.0 . . ?
C1A C1D H1D 120.0 . . ?
C1C C1D C1A 120.0 . . ?
C1C C1D H1D 120.0 . . ?
C1D C1C H1C 120.0 . . ?
C1D C1C C1B 120.0 . . ?
C1B C1C H1C 120.0 . . ?
C18 C1B H1B 120.0 . . ?
C1C C1B C18 120.0 . . ?
C1C C1B H1B 120.0 . . ?

loop_
_geom_bond_atom_site_label_1
_geom_bond_atom_site_label_2
_geom_bond_distance
_geom_bond_site_symmetry_2
_geom_bond_publ_flag
Ir01 O009 2.149(6) . ?
Ir01 O00B 2.146(5) . ?
Ir01 N00C 2.085(7) . ?
Ir01 N00G 2.083(7) . ?
Ir01 C00Q 1.979(8) . ?
Ir01 C019 2.004(9) . ?
Ir02 O008 2.263(5) . ?
Ir02 O00A 2.198(6) . ?
Ir02 N00D 2.057(7) . ?
Ir02 N00M 2.053(7) . ?
Ir02 C01E 1.989(8) . ?
Ir02 C021 1.999(9) . ?
Ir02 C028 2.595(9) . ?
Cl03 C034 1.746(9) . ?
Cl04 C01O 1.743(8) . ?
Cl05 C025 1.752(9) . ?
S006 C00Y 1.731(8) . ?
S006 C03T 1.715(10) . ?
Cl07 C032 1.767(9) . ?
O008 C028 1.262(10) . ?
O009 C011 1.281(10) . ?
O00A C028 1.295(9) . ?
O00B C014 1.279(10) . ?
N00C C00W 1.353(10) . ?
N00C C017 1.394(10) . ?
N00D C01D 1.402(10) . ?
N00D C020 1.317(10) . ?
N00E C00U 1.384(10) . ?
N00E C00W 1.352(10) . ?
N00E C02S 1.450(10) . ?
N00F C00L 1.359(10) . ?
N00F C01B 1.400(10) . ?
N00F C0 1.408(11) . ?
N00F C6 1.432(11) . ?
N00G C00L 1.333(9) . ?
N00G C02J 1.396(10) . ?
N00H C20 1.451(11) . ?
N00H C01N 1.369(11) . ?
N00H C01V 1.378(11) . ?
N00H C1E 1.415(12) . ?
N00I C030 1.134(11) . ?
N00J C00O 1.414(10) . ?
N00J C020 1.356(10) . ?
N00J C13 1.416(12) . ?
N00J C19 1.418(12) . ?
C00K C00L 1.454(11) . ?
C00K C00Q 1.410(11) . ?
C00K C01Q 1.413(10) . ?
N00M C01N 1.353(11) . ?
N00M C01X 1.371(11) . ?
C00N C00W 1.453(11) . ?
C00N C019 1.419(11) . ?
C00N C02K 1.406(11) . ?
C00O C016 1.420(12) . ?
C00O C01D 1.370(11) . ?
C00P C015 1.421(12) . ?
C00P C017 1.444(11) . ?
C00P C01I 1.394(11) . ?
C00Q C024 1.409(11) . ?
C00R H00R 0.9500 . ?
C00R C01M 1.352(12) . ?
C00R C02B 1.419(12) . ?
C00S C01D 1.438(10) . ?
C00S C01S 1.397(11) . ?
C00S C02G 1.405(12) . ?
C00T C01N 1.446(12) . ?
C00T C021 1.401(12) . ?
C00T C026 1.390(12) . ?
C00U C017 1.392(11) . ?
C00U C01G 1.452(11) . ?
C00V C014 1.502(11) . ?
C00V C01H 1.398(11) . ?
C00V C02V 1.404(11) . ?
C00X H00X 0.9500 . ?
C00X C021 1.399(12) . ?
C00X C025 1.407(12) . ?
C00Y C011 1.481(11) . ?
C00Y C01Y 1.368(11) . ?
C00Z H00Z 0.9500 . ?
C00Z C01C 1.392(12) . ?
C00Z C02S 1.375(11) . ?
C010 C01A 1.430(12) . ?
C010 C02J 1.447(11) . ?
C010 C02N 1.422(12) . ?
C011 C033 1.397(11) . ?
C012 H012 0.9500 . ?
C012 C01W 1.395(11) . ?
C012 C02S 1.384(11) . ?
C013 C01H 1.391(10) . ?
C013 C022 1.372(11) . ?
C013 C028 1.475(11) . ?
C014 C033 1.404(12) . ?
C015 C01F 1.459(12) . ?
C015 C02A 1.422(12) . ?
C016 C027 1.392(12) . ?
C016 C02B 1.450(11) . ?
C20 C1G 1.3900 . ?
C20 C1F 1.3900 . ?
C1G H1G 0.9500 . ?
C1G C23 1.3900 . ?
C23 H23 0.9500 . ?
C23 C25 1.3900 . ?
C25 H25 0.9500 . ?
C25 C24 1.3900 . ?
C24 H24 0.9500 . ?
C24 C1F 1.3900 . ?
C1F H1F 0.9500 . ?
C019 C01L 1.401(11) . ?
C01A H01A 0.9500 . ?
C01A C02Q 1.370(11) . ?
C01B C01K 1.430(11) . ?
C01B C02J 1.367(11) . ?
C01C H01C 0.9500 . ?
C01C C02P 1.388(12) . ?
C01E C01Z 1.413(12) . ?
C01E C037 1.400(11) . ?
C01F C01G 1.437(12) . ?
C01F C02R 1.402(12) . ?
C01G C01J 1.392(11) . ?
C01H H01H 0.9500 . ?
C01I H01I 0.9500 . ?
C01I C02E 1.356(11) . ?
C01J H01J 0.9500 . ?
C01J C02O 1.390(12) . ?
C01K C029 1.415(11) . ?
C01K C02M 1.418(11) . ?
C01L H01L 0.9500 . ?
C01L C01O 1.393(11) . ?
C01M H01M 0.9500 . ?
C01M C01P 1.394(12) . ?
C01O C031 1.396(11) . ?
C01P H01P 0.9500 . ?
C01P C027 1.361(12) . ?
C01Q H01Q 0.9500 . ?
C01Q C02W 1.378(12) . ?
C01R H01R 0.9500 . ?
C01R C02N 1.406(12) . ?
C01R C02Z 1.362(12) . ?
C01S H01S 0.9500 . ?
C01S C01U 1.395(11) . ?
C01T C02T 1.457(14) . ?
C01T C03O 1.394(14) . ?
C01T C03P 1.417(14) . ?
C01U H01U 0.9500 . ?
C01U C02F 1.390(12) . ?
C01V C01X 1.381(12) . ?
C01V C03P 1.460(13) . ?
C01W H01W 0.9500 . ?
C01W C02P 1.372(12) . ?
C01X C023 1.461(13) . ?
C01Y H01Y 0.9500 . ?
C01Y C03C 1.429(12) . ?
C01Z C020 1.472(11) . ?
C01Z C038 1.403(11) . ?
C022 H022 0.9500 . ?
C022 C036 1.370(12) . ?
C023 C02T 1.420(13) . ?
C023 C02Y 1.406(13) . ?
C024 H024 0.9500 . ?
C024 C034 1.372(11) . ?
C025 C02D 1.379(12) . ?
C026 H026 0.9500 . ?
C026 C02D 1.385(12) . ?
C027 H027 0.9500 . ?
C029 C02N 1.447(12) . ?
C029 C03I 1.406(12) . ?
C02A H02A 0.9500 . ?
C02A C03D 1.364(12) . ?
C02B C02G 1.456(12) . ?
C21 H21 0.9500 . ?
C21 C1E 1.3900 . ?
C21 C1I 1.3900 . ?
C1E C22 1.3900 . ?
C22 H22 0.9500 . ?
C22 C1H 1.3900 . ?
C1H H1H 0.9500 . ?
C1H C1J 1.3900 . ?
C1J H1J 0.9500 . ?
C1J C1I 1.3900 . ?
C1I H1I 0.9500 . ?
C02D H02D 0.9500 . ?
C02E H02E 0.9500 . ?
C02E C03D 1.404(13) . ?
C02F H02F 0.9500 . ?
C02F C039 1.363(12) . ?
C02G C039 1.403(11) . ?
N02H C02L 1.158(13) . ?
C02I H02I 0.9500 . ?
C02I C032 1.348(12) . ?
C02I C038 1.372(12) . ?
C02K H02K 0.9500 . ?
C02K C031 1.383(11) . ?
C02L C03H 1.408(14) . ?
C02M H02M 0.9500 . ?
C02M C03K 1.375(12) . ?
C02O H02O 0.9500 . ?
C02O C03A 1.375(12) . ?
C02P H02P 0.9500 . ?
C02Q H02Q 0.9500 . ?
C02Q C02Z 1.384(12) . ?
C02R H02R 0.9500 . ?
C02R C03A 1.371(12) . ?
C02T C03W 1.404(14) . ?
C0 C2 1.3900 . ?
C0 C7 1.3900 . ?
C2 H2 0.9500 . ?
C2 C5 1.3900 . ?
C5 H5 0.9500 . ?
C5 C3 1.3900 . ?
C3 H3 0.9500 . ?
C3 C4 1.3900 . ?
C4 H4 0.9500 . ?
C4 C7 1.3900 . ?
C7 H7 0.9500 . ?
C02V H02V 0.9500 . ?
C02V C036 1.382(11) . ?
C02W H02W 0.9500 . ?
C02W C034 1.397(11) . ?
C12 H12 0.9500 . ?
C12 C15 1.3900 . ?
C12 C13 1.3900 . ?
C15 H15 0.9500 . ?
C15 C16 1.3900 . ?
C16 H16 0.9500 . ?
C16 C17 1.3900 . ?
C17 H17 0.9500 . ?
C17 C14 1.3900 . ?
C14 H14 0.9500 . ?
C14 C13 1.3900 . ?
C02Y H02Y 0.9500 . ?
C02Y C03Y 1.365(13) . ?
C02Z H02Z 0.9500 . ?
C030 C03X 1.480(13) . ?
C031 H031 0.9500 . ?
C032 C037 1.396(11) . ?
C033 H033 0.9500 . ?
C036 H036 0.9500 . ?
C037 H037 0.9500 . ?
C038 H038 0.9500 . ?
C039 H039 0.9500 . ?
C03A H03A 0.9500 . ?
C03B H03B 0.9500 . ?
C03B C03I 1.389(13) . ?
C03B C03K 1.401(12) . ?
C03C H03C 0.9500 . ?
C03C C03T 1.341(12) . ?
C03D H03D 0.9500 . ?
C03H H03H 0.9800 . ?
C03H H03J 0.9800 . ?
C03H H03L 0.9800 . ?
C03I H03I 0.9500 . ?
C03K H03K 0.9500 . ?
C03M H03M 0.9500 . ?
C03M C03W 1.412(15) . ?
C03M C03Y 1.384(14) . ?
C03O H03O 0.9500 . ?
C03O C03Z 1.360(16) . ?
C03P C03Q 1.408(14) . ?
C03Q H03Q 0.9500 . ?
C03Q C03V 1.387(14) . ?
C03T H03T 0.9500 . ?
C03V H03V 0.9500 . ?
C03V C03Z 1.382(17) . ?
C03W H03W 0.9500 . ?
C03X H03E 0.9800 . ?
C03X H03F 0.9800 . ?
C03X H03G 0.9800 . ?
C03Y H03Y 0.9500 . ?
C03Z H03Z 0.9500 . ?
C6 C8 1.3900 . ?
C6 C1 1.3900 . ?
C8 H8 0.9500 . ?
C8 C11 1.3900 . ?
C11 H11 0.9500 . ?
C11 C9 1.3900 . ?
C9 H9 0.9500 . ?
C9 C10 1.3900 . ?
C10 H10 0.9500 . ?
C10 C1 1.3900 . ?
C1 H1 0.9500 . ?
C18 H18 0.9500 . ?
C18 C19 1.3900 . ?
C18 C1B 1.3900 . ?
C19 C1A 1.3900 . ?
C1A H1A 0.9500 . ?
C1A C1D 1.3900 . ?
C1D H1D 0.9500 . ?
C1D C1C 1.3900 . ?
C1C H1C 0.9500 . ?
C1C C1B 1.3900 . ?
C1B H1B 0.9500 . ?

loop_
_geom_torsion_atom_site_label_1
_geom_torsion_atom_site_label_2
_geom_torsion_atom_site_label_3
_geom_torsion_atom_site_label_4
_geom_torsion
_geom_torsion_site_symmetry_1
_geom_torsion_site_symmetry_2
_geom_torsion_site_symmetry_3
_geom_torsion_site_symmetry_4
_geom_torsion_publ_flag
Ir01 O009 C011 C00Y 169.4(5) . . . . ?
Ir01 O009 C011 C033 -9.6(12) . . . . ?
Ir01 O00B C014 C00V 171.6(5) . . . . ?
Ir01 O00B C014 C033 -10.2(12) . . . . ?
Ir01 N00C C00W N00E 159.1(5) . . . . ?
Ir01 N00C C00W C00N -19.3(8) . . . . ?
Ir01 N00C C017 C00P 36.5(13) . . . . ?
Ir01 N00C C017 C00U -151.2(6) . . . . ?
Ir01 N00G C00L N00F 169.2(5) . . . . ?
Ir01 N00G C00L C00K -13.3(9) . . . . ?
Ir01 N00G C02J C010 19.6(16) . . . . ?
Ir01 N00G C02J C01B -164.3(7) . . . . ?
Ir01 C00Q C024 C034 176.5(7) . . . . ?
Ir01 C019 C01L C01O -176.8(6) . . . . ?
Ir02 O008 C028 O00A 0.6(8) . . . . ?
Ir02 O008 C028 C013 179.0(8) . . . . ?
Ir02 O00A C028 O008 -0.7(8) . . . . ?
Ir02 O00A C028 C013 -179.1(7) . . . . ?
Ir02 N00D C01D C00O 165.4(7) . . . . ?
Ir02 N00D C01D C00S -16.9(15) . . . . ?
Ir02 N00D C020 N00J -169.6(6) . . . . ?
Ir02 N00D C020 C01Z 7.2(10) . . . . ?
Ir02 N00M C01N N00H -173.1(5) . . . . ?
Ir02 N00M C01N C00T 5.5(10) . . . . ?
Ir02 N00M C01X C01V 170.5(7) . . . . ?
Ir02 N00M C01X C023 -10.2(15) . . . . ?
Ir02 C01E C01Z C020 -6.5(10) . . . . ?
Ir02 C01E C01Z C038 173.9(7) . . . . ?
Ir02 C01E C037 C032 -171.6(7) . . . . ?
Cl04 C01O C031 C02K 178.3(6) . . . . ?
Cl05 C025 C02D C026 179.2(7) . . . . ?
S006 C00Y C011 O009 -14.3(10) . . . . ?
S006 C00Y C011 C033 164.7(7) . . . . ?
S006 C00Y C01Y C03C 1.1(10) . . . . ?
Cl07 C032 C037 C01E 179.9(7) . . . . ?
O009 C011 C033 C014 6.1(15) . . . . ?
O00B C014 C033 C011 5.0(15) . . . . ?
N00E C00U C017 N00C -2.1(9) . . . . ?
N00E C00U C017 C00P 170.9(7) . . . . ?
N00E C00U C01G C01F -178.7(8) . . . . ?
N00E C00U C01G C01J 5.3(14) . . . . ?
N00F C01B C01K C029 -176.5(9) . . . . ?
N00F C01B C01K C02M 5.6(16) . . . . ?
N00F C01B C02J N00G -3.1(10) . . . . ?
N00F C01B C02J C010 173.4(8) . . . . ?
N00F C0 C2 C5 178.3(18) . . . . ?
N00F C0 C7 C4 -178(2) . . . . ?
N00F C6 C8 C11 -178(2) . . . . ?
N00F C6 C1 C10 177.7(18) . . . . ?
N00H C20 C1G C23 -177(3) . . . . ?
N00H C20 C1F C24 177(3) . . . . ?
N00H C01V C01X N00M 2.8(10) . . . . ?
N00H C01V C01X C023 -176.5(7) . . . . ?
N00H C01V C03P C01T -171.2(8) . . . . ?
N00H C01V C03P C03Q 4.7(16) . . . . ?
N00H C1E C22 C1H 179(3) . . . . ?
N00J C00O C016 C027 -2.8(17) . . . . ?
N00J C00O C016 C02B -175.9(9) . . . . ?
N00J C00O C01D N00D 3.9(10) . . . . ?
N00J C00O C01D C00S -174.1(8) . . . . ?
N00J C19 C1A C1D 167(2) . . . . ?
C00K C00Q C024 C034 0.4(13) . . . . ?
C00K C01Q C02W C034 -0.6(14) . . . . ?
C00L N00F C01B C01K -178.7(9) . . . . ?
C00L N00F C01B C02J 1.3(10) . . . . ?
C00L N00F C0 C2 76.2(14) . . . . ?
C00L N00F C0 C7 -105.6(14) . . . . ?
C00L N00F C6 C8 84.1(16) . . . . ?
C00L N00F C6 C1 -93.5(13) . . . . ?
C00L N00G C02J C010 -172.3(9) . . . . ?
C00L N00G C02J C01B 3.8(10) . . . . ?
C00L C00K C00Q Ir01 3.1(9) . . . . ?
C00L C00K C00Q C024 179.6(7) . . . . ?
C00L C00K C01Q C02W -179.7(9) . . . . ?
N00M C01X C023 C02T 169.6(9) . . . . ?
N00M C01X C023 C02Y -13.4(15) . . . . ?
C00N C019 C01L C01O 2.5(12) . . . . ?
C00N C02K C031 C01O -0.2(12) . . . . ?
C00O N00J C020 N00D -0.5(10) . . . . ?
C00O N00J C020 C01Z -176.8(9) . . . . ?
C00O N00J C13 C12 -95.6(19) . . . . ?
C00O N00J C13 C14 94.9(16) . . . . ?
C00O N00J C19 C18 -96.0(16) . . . . ?
C00O N00J C19 C1A 96.4(18) . . . . ?
C00O C016 C027 C01P -169.3(9) . . . . ?
C00O C016 C02B C00R 170.7(8) . . . . ?
C00O C016 C02B C02G -10.1(13) . . . . ?
C00P C015 C01F C01G -7.9(12) . . . . ?
C00P C015 C01F C02R 171.4(8) . . . . ?
C00P C015 C02A C03D -0.1(12) . . . . ?
C00P C01I C02E C03D -0.4(13) . . . . ?
C00Q C00K C00L N00F -175.8(8) . . . . ?
C00Q C00K C00L N00G 7.2(11) . . . . ?
C00Q C00K C01Q C02W 2.2(13) . . . . ?
C00Q C024 C034 Cl03 -176.1(7) . . . . ?
C00Q C024 C034 C02W 1.2(14) . . . . ?
C00R C01M C01P C027 1.3(15) . . . . ?
C00R C02B C02G C00S -170.2(9) . . . . ?
C00R C02B C02G C039 11.9(14) . . . . ?
C00S C01S C01U C02F 2.5(13) . . . . ?
C00S C02G C039 C02F 3.7(14) . . . . ?
C00T C026 C02D C025 -0.6(13) . . . . ?
C00U N00E C00W N00C 1.6(9) . . . . ?
C00U N00E C00W C00N 179.7(8) . . . . ?
C00U N00E C02S C00Z 74.8(11) . . . . ?
C00U N00E C02S C012 -106.9(10) . . . . ?
C00U C01G C01J C02O 175.9(8) . . . . ?
C00V C014 C033 C011 -176.8(8) . . . . ?
C00V C02V C036 C022 -0.6(16) . . . . ?
C00W N00C C017 C00P -169.2(8) . . . . ?
C00W N00C C017 C00U 3.0(8) . . . . ?
C00W N00E C00U C017 0.3(9) . . . . ?
C00W N00E C00U C01G -175.0(8) . . . . ?
C00W N00E C02S C00Z -101.9(9) . . . . ?
C00W N00E C02S C012 76.4(10) . . . . ?
C00W C00N C019 Ir01 0.9(9) . . . . ?
C00W C00N C019 C01L -178.4(7) . . . . ?
C00W C00N C02K C031 176.6(7) . . . . ?
C00X C025 C02D C026 1.2(13) . . . . ?
C00Y S006 C03T C03C -1.6(8) . . . . ?
C00Y C011 C033 C014 -172.8(8) . . . . ?
C00Y C01Y C03C C03T -2.3(12) . . . . ?
C00Z C01C C02P C01W 4.0(14) . . . . ?
C010 C01A C02Q C02Z -0.8(14) . . . . ?
C011 C00Y C01Y C03C 176.4(8) . . . . ?
C012 C01W C02P C01C -2.9(13) . . . . ?
C013 C022 C036 C02V 2.4(16) . . . . ?
C014 C00V C01H C013 -178.2(8) . . . . ?
C014 C00V C02V C036 177.8(9) . . . . ?
C015 C00P C017 N00C -179.9(8) . . . . ?
C015 C00P C017 C00U 8.7(11) . . . . ?
C015 C00P C01I C02E 0.2(12) . . . . ?
C015 C01F C01G C00U 3.8(12) . . . . ?
C015 C01F C01G C01J 179.9(8) . . . . ?
C015 C01F C02R C03A -177.9(8) . . . . ?
C015 C02A C03D C02E -0.1(13) . . . . ?
C016 C00O C01D N00D -173.3(8) . . . . ?
C016 C00O C01D C00S 8.7(14) . . . . ?
C016 C02B C02G C00S 10.6(14) . . . . ?
C016 C02B C02G C039 -167.3(9) . . . . ?
C017 N00C C00W N00E -2.9(9) . . . . ?
C017 N00C C00W C00N 178.8(7) . . . . ?
C017 C00P C015 C01F 1.6(12) . . . . ?
C017 C00P C015 C02A -177.1(7) . . . . ?
C017 C00P C01I C02E 177.3(8) . . . . ?
C017 C00U C01G C01F 6.7(11) . . . . ?
C017 C00U C01G C01J -169.3(8) . . . . ?
C20 N00H C01N N00M 176.6(15) . . . . ?
C20 N00H C01N C00T -2(2) . . . . ?
C20 N00H C01V C01X -178.5(16) . . . . ?
C20 N00H C01V C03P -2(2) . . . . ?
C20 C1G C23 C25 0.0 . . . . ?
C1G C20 C1F C24 0.0 . . . . ?
C1G C23 C25 C24 0.0 . . . . ?
C23 C25 C24 C1F 0.0 . . . . ?
C25 C24 C1F C20 0.0 . . . . ?
C1F C20 C1G C23 0.0 . . . . ?
C019 C00N C00W N00C 12.5(10) . . . . ?
C019 C00N C00W N00E -165.4(8) . . . . ?
C019 C00N C02K C031 1.6(12) . . . . ?
C019 C01L C01O Cl04 -179.5(6) . . . . ?
C019 C01L C01O C031 -1.2(13) . . . . ?
C01A C010 C02J N00G 4.3(15) . . . . ?
C01A C010 C02J C01B -171.4(8) . . . . ?
C01A C010 C02N C01R -2.5(12) . . . . ?
C01A C010 C02N C029 177.4(8) . . . . ?
C01A C02Q C02Z C01R 0.8(14) . . . . ?
C01B N00F C00L N00G 1.0(10) . . . . ?
C01B N00F C00L C00K -176.1(9) . . . . ?
C01B N00F C0 C2 -107.6(13) . . . . ?
C01B N00F C0 C7 70.6(19) . . . . ?
C01B N00F C6 C8 -103.8(15) . . . . ?
C01B N00F C6 C1 78.6(15) . . . . ?
C01B C01K C029 C02N 2.7(13) . . . . ?
C01B C01K C029 C03I -178.7(8) . . . . ?
C01B C01K C02M C03K 178.6(9) . . . . ?
C01C C00Z C02S N00E 176.3(7) . . . . ?
C01C C00Z C02S C012 -1.9(13) . . . . ?
C01D N00D C020 N00J 3.0(10) . . . . ?
C01D N00D C020 C01Z 179.8(8) . . . . ?
C01D C00O C016 C027 173.7(9) . . . . ?
C01D C00O C016 C02B 0.6(14) . . . . ?
C01D C00S C01S C01U -179.5(8) . . . . ?
C01D C00S C02G C02B -1.3(13) . . . . ?
C01D C00S C02G C039 176.7(8) . . . . ?
C01E C01Z C020 N00D -0.7(12) . . . . ?
C01E C01Z C020 N00J 175.4(9) . . . . ?
C01E C01Z C038 C02I -1.8(14) . . . . ?
C01F C015 C02A C03D -178.9(8) . . . . ?
C01F C01G C01J C02O 0.1(13) . . . . ?
C01F C02R C03A C02O -4.2(14) . . . . ?
C01G C00U C017 N00C 173.7(7) . . . . ?
C01G C00U C017 C00P -13.3(12) . . . . ?
C01G C01F C02R C03A 1.5(13) . . . . ?
C01G C01J C02O C03A -2.8(14) . . . . ?
C01H C00V C014 O00B -16.6(12) . . . . ?
C01H C00V C014 C033 165.1(8) . . . . ?
C01H C00V C02V C036 -0.7(15) . . . . ?
C01H C013 C022 C036 -2.7(15) . . . . ?
C01H C013 C028 O008 -14.3(14) . . . . ?
C01H C013 C028 O00A 164.1(8) . . . . ?
C01I C00P C015 C01F 178.8(8) . . . . ?
C01I C00P C015 C02A 0.1(12) . . . . ?
C01I C00P C017 N00C 3.0(13) . . . . ?
C01I C00P C017 C00U -168.4(8) . . . . ?
C01I C02E C03D C02A 0.4(14) . . . . ?
C01J C02O C03A C02R 4.8(14) . . . . ?
C01K C01B C02J N00G 176.9(8) . . . . ?
C01K C01B C02J C010 -6.6(14) . . . . ?
C01K C029 C02N C010 -5.7(13) . . . . ?
C01K C029 C02N C01R 174.3(8) . . . . ?
C01K C029 C03I C03B 0.2(14) . . . . ?
C01K C02M C03K C03B -0.3(15) . . . . ?
C01L C01O C031 C02K 0.0(13) . . . . ?
C01M C00R C02B C016 1.7(14) . . . . ?
C01M C00R C02B C02G -177.5(9) . . . . ?
C01M C01P C027 C016 -2.8(15) . . . . ?
C01N N00H C20 C1G 90.4(17) . . . . ?
C01N N00H C20 C1F -86(2) . . . . ?
C01N N00H C01V C01X -1.2(9) . . . . ?
C01N N00H C01V C03P 175.8(9) . . . . ?
C01N N00H C1E C21 -88.5(19) . . . . ?
C01N N00H C1E C22 92(2) . . . . ?
C01N N00M C01X C01V -3.4(10) . . . . ?
C01N N00M C01X C023 175.9(9) . . . . ?
C01N C00T C021 Ir02 -3.8(9) . . . . ?
C01N C00T C021 C00X -179.0(8) . . . . ?
C01N C00T C026 C02D 177.7(8) . . . . ?
C01Q C00K C00L N00F 5.9(15) . . . . ?
C01Q C00K C00L N00G -171.0(8) . . . . ?
C01Q C00K C00Q Ir01 -178.5(6) . . . . ?
C01Q C00K C00Q C024 -2.1(12) . . . . ?
C01Q C02W C034 Cl03 176.3(7) . . . . ?
C01Q C02W C034 C024 -1.1(14) . . . . ?
C01S C00S C01D N00D -9.3(15) . . . . ?
C01S C00S C01D C00O 168.2(9) . . . . ?
C01S C00S C02G C02B -177.8(8) . . . . ?
C01S C00S C02G C039 0.2(13) . . . . ?
C01S C01U C02F C039 1.5(14) . . . . ?
C01T C02T C03W C03M 175.0(9) . . . . ?
C01T C03O C03Z C03V 2.4(17) . . . . ?
C01T C03P C03Q C03V 3.9(14) . . . . ?
C01U C02F C039 C02G -4.6(15) . . . . ?
C01V N00H C20 C1G -92.7(18) . . . . ?
C01V N00H C20 C1F 91(2) . . . . ?
C01V N00H C01N N00M -0.9(10) . . . . ?
C01V N00H C01N C00T -179.1(9) . . . . ?
C01V N00H C1E C21 88.5(19) . . . . ?
C01V N00H C1E C22 -91(2) . . . . ?
C01V C01X C023 C02T -11.3(12) . . . . ?
C01V C01X C023 C02Y 165.8(9) . . . . ?
C01V C03P C03Q C03V -171.9(9) . . . . ?
C01W C012 C02S N00E -175.3(7) . . . . ?
C01W C012 C02S C00Z 3.0(13) . . . . ?
C01X N00M C01N N00H 2.6(10) . . . . ?
C01X N00M C01N C00T -178.9(7) . . . . ?
C01X C01V C03P C01T 5.3(13) . . . . ?
C01X C01V C03P C03Q -178.7(9) . . . . ?
C01X C023 C02T C01T 5.1(13) . . . . ?
C01X C023 C02T C03W -179.4(8) . . . . ?
C01X C023 C02Y C03Y 178.6(8) . . . . ?
C01Y C00Y C011 O009 170.6(8) . . . . ?
C01Y C00Y C011 C033 -10.4(14) . . . . ?
C01Y C03C C03T S006 2.5(11) . . . . ?
C01Z C01E C037 C032 1.9(13) . . . . ?
C020 N00D C01D C00O -4.3(10) . . . . ?
C020 N00D C01D C00S 173.5(9) . . . . ?
C020 N00J C00O C016 174.8(9) . . . . ?
C020 N00J C00O C01D -2.2(10) . . . . ?
C020 N00J C13 C12 83(2) . . . . ?
C020 N00J C13 C14 -86.7(15) . . . . ?
C020 N00J C19 C18 80.5(17) . . . . ?
C020 N00J C19 C1A -87.1(18) . . . . ?
C020 C01Z C038 C02I 178.6(9) . . . . ?
C021 C00T C01N N00H 176.9(9) . . . . ?
C021 C00T C01N N00M -1.2(11) . . . . ?
C021 C00T C026 C02D 0.9(13) . . . . ?
C021 C00X C025 Cl05 179.9(6) . . . . ?
C021 C00X C025 C02D -2.1(12) . . . . ?
C022 C013 C01H C00V 1.4(13) . . . . ?
C022 C013 C028 O008 165.8(9) . . . . ?
C022 C013 C028 O00A -15.8(13) . . . . ?
C023 C02T C03W C03M -0.5(14) . . . . ?
C023 C02Y C03Y C03M 2.4(14) . . . . ?
C025 C00X C021 Ir02 -172.4(6) . . . . ?
C025 C00X C021 C00T 2.3(12) . . . . ?
C026 C00T C01N N00H -0.1(16) . . . . ?
C026 C00T C01N N00M -178.2(8) . . . . ?
C026 C00T C021 Ir02 173.4(6) . . . . ?
C026 C00T C021 C00X -1.8(12) . . . . ?
C027 C016 C02B C00R -3.0(13) . . . . ?
C027 C016 C02B C02G 176.3(9) . . . . ?
C028 C013 C01H C00V -178.5(8) . . . . ?
C028 C013 C022 C036 177.1(9) . . . . ?
C029 C01K C02M C03K 0.8(14) . . . . ?
C02A C015 C01F C01G 170.8(8) . . . . ?
C02A C015 C01F C02R -9.9(13) . . . . ?
C02B C00R C01M C01P -0.8(15) . . . . ?
C02B C016 C027 C01P 3.6(14) . . . . ?
C02B C02G C039 C02F -178.3(9) . . . . ?
C21 C1E C22 C1H 0.0 . . . . ?
C1E N00H C01N N00M 176.6(16) . . . . ?
C1E N00H C01N C00T -2(2) . . . . ?
C1E N00H C01V C01X -178.5(17) . . . . ?
C1E N00H C01V C03P -2(2) . . . . ?
C1E C21 C1I C1J 0.0 . . . . ?
C1E C22 C1H C1J 0.0 . . . . ?
C22 C1H C1J C1I 0.0 . . . . ?
C1H C1J C1I C21 0.0 . . . . ?
C1I C21 C1E N00H -179(3) . . . . ?
C1I C21 C1E C22 0.0 . . . . ?
C02G C00S C01D N00D 174.4(9) . . . . ?
C02G C00S C01D C00O -8.2(13) . . . . ?
C02G C00S C01S C01U -3.3(13) . . . . ?
C02I C032 C037 C01E -1.2(15) . . . . ?
C02J N00G C00L N00F -2.9(9) . . . . ?
C02J N00G C00L C00K 174.7(7) . . . . ?
C02J C010 C01A C02Q 176.4(8) . . . . ?
C02J C010 C02N C01R -177.4(8) . . . . ?
C02J C010 C02N C029 2.5(12) . . . . ?
C02J C01B C01K C029 3.5(13) . . . . ?
C02J C01B C01K C02M -174.4(9) . . . . ?
C02K C00N C00W N00C -162.9(8) . . . . ?
C02K C00N C00W N00E 19.2(14) . . . . ?
C02K C00N C019 Ir01 176.6(6) . . . . ?
C02K C00N C019 C01L -2.7(12) . . . . ?
C02M C01K C029 C02N -179.3(8) . . . . ?
C02M C01K C029 C03I -0.7(13) . . . . ?
C02N C010 C01A C02Q 1.7(13) . . . . ?
C02N C010 C02J N00G 179.1(8) . . . . ?
C02N C010 C02J C01B 3.4(13) . . . . ?
C02N C01R C02Z C02Q -1.6(15) . . . . ?
C02N C029 C03I C03B 178.8(9) . . . . ?
C02R C01F C01G C00U -175.6(7) . . . . ?
C02R C01F C01G C01J 0.6(12) . . . . ?
C02S N00E C00U C017 -176.8(7) . . . . ?
C02S N00E C00U C01G 7.9(14) . . . . ?
C02S N00E C00W N00C 179.0(6) . . . . ?
C02S N00E C00W C00N -3.0(13) . . . . ?
C02S C00Z C01C C02P -1.6(13) . . . . ?
C02S C012 C01W C02P -0.5(12) . . . . ?
C02T C01T C03O C03Z -175.6(10) . . . . ?
C02T C01T C03P C01V -11.4(13) . . . . ?
C02T C01T C03P C03Q 172.5(9) . . . . ?
C02T C023 C02Y C03Y -4.5(14) . . . . ?
C0 N00F C00L N00G 177.9(12) . . . . ?
C0 N00F C00L C00K 0.7(18) . . . . ?
C0 N00F C01B C01K 4.7(19) . . . . ?
C0 N00F C01B C02J -175.3(14) . . . . ?
C0 C2 C5 C3 0.0 . . . . ?
C2 C0 C7 C4 0.0 . . . . ?
C2 C5 C3 C4 0.0 . . . . ?
C5 C3 C4 C7 0.0 . . . . ?
C3 C4 C7 C0 0.0 . . . . ?
C7 C0 C2 C5 0.0 . . . . ?
C02V C00V C014 O00B 165.0(8) . . . . ?
C02V C00V C014 C033 -13.4(13) . . . . ?
C02V C00V C01H C013 0.3(13) . . . . ?
C12 C15 C16 C17 0.0 . . . . ?
C15 C12 C13 N00J -169(3) . . . . ?
C15 C12 C13 C14 0.0 . . . . ?
C15 C16 C17 C14 0.0 . . . . ?
C16 C17 C14 C13 0.0 . . . . ?
C17 C14 C13 N00J 170(2) . . . . ?
C17 C14 C13 C12 0.0 . . . . ?
C13 N00J C00O C016 -7(2) . . . . ?
C13 N00J C00O C01D 176.4(16) . . . . ?
C13 N00J C020 N00D -179.3(14) . . . . ?
C13 N00J C020 C01Z 4.5(19) . . . . ?
C13 C12 C15 C16 0.0 . . . . ?
C02Y C023 C02T C01T -172.0(8) . . . . ?
C02Y C023 C02T C03W 3.5(13) . . . . ?
C02Z C01R C02N C010 2.5(13) . . . . ?
C02Z C01R C02N C029 -177.5(9) . . . . ?
C032 C02I C038 C01Z 2.5(15) . . . . ?
C037 C01E C01Z C020 179.2(8) . . . . ?
C037 C01E C01Z C038 -0.4(13) . . . . ?
C038 C01Z C020 N00D 178.9(9) . . . . ?
C038 C01Z C020 N00J -5.0(16) . . . . ?
C038 C02I C032 Cl07 177.8(8) . . . . ?
C038 C02I C032 C037 -1.0(16) . . . . ?
C03I C029 C02N C010 175.8(9) . . . . ?
C03I C029 C02N C01R -4.3(14) . . . . ?
C03I C03B C03K C02M -0.3(14) . . . . ?
C03K C03B C03I C029 0.3(15) . . . . ?
C03O C01T C02T C023 -177.0(9) . . . . ?
C03O C01T C02T C03W 7.7(15) . . . . ?
C03O C01T C03P C01V 171.8(8) . . . . ?
C03O C01T C03P C03Q -4.3(14) . . . . ?
C03P C01T C02T C023 6.4(14) . . . . ?
C03P C01T C02T C03W -168.9(9) . . . . ?
C03P C01T C03O C03Z 1.2(16) . . . . ?
C03P C01V C01X N00M -174.4(8) . . . . ?
C03P C01V C01X C023 6.2(14) . . . . ?
C03P C03Q C03V C03Z -0.2(15) . . . . ?
C03Q C03V C03Z C03O -2.9(17) . . . . ?
C03T S006 C00Y C011 -175.8(7) . . . . ?
C03T S006 C00Y C01Y 0.2(7) . . . . ?
C03W C03M C03Y C02Y 0.6(15) . . . . ?
C03Y C03M C03W C02T -1.5(15) . . . . ?
C6 N00F C00L N00G 174.4(12) . . . . ?
C6 N00F C00L C00K -2.7(18) . . . . ?
C6 N00F C01B C01K 8.1(18) . . . . ?
C6 N00F C01B C02J -171.9(13) . . . . ?
C6 C8 C11 C9 0.0 . . . . ?
C8 C6 C1 C10 0.0 . . . . ?
C8 C11 C9 C10 0.0 . . . . ?
C11 C9 C10 C1 0.0 . . . . ?
C9 C10 C1 C6 0.0 . . . . ?
C1 C6 C8 C11 0.0 . . . . ?
C18 C19 C1A C1D 0.0 . . . . ?
C19 N00J C00O C016 -8(2) . . . . ?
C19 N00J C00O C01D 174.8(15) . . . . ?
C19 N00J C020 N00D -177.7(14) . . . . ?
C19 N00J C020 C01Z 6.0(19) . . . . ?
C19 C18 C1B C1C 0.0 . . . . ?
C19 C1A C1D C1C 0.0 . . . . ?
C1A C1D C1C C1B 0.0 . . . . ?
C1D C1C C1B C18 0.0 . . . . ?
C1B C18 C19 N00J -168(2) . . . . ?
C1B C18 C19 C1A 0.0 . . . . ?
